data_1569670
loop_
_publ_author_name
'Cao, Yaoyao'
'Xu, Ying'
'Shen, Honglei'
'Pan, Peiyao'
'Zou, Xuejuan'
'Kang, Xi'
'Zhu, Manzhou'

_publ_section_title
;
 Probing the surface-active sites of metal nanoclusters with atomic
 precision: a case study of Au<sub>5</sub>Ag<sub>11</sub>.
;
_journal_issue 33
_journal_name_full Nanoscale
_journal_page_first 13784
_journal_page_last 13789
_journal_paper_doi 10.1039/d3nr03288d
_journal_volume 15
_journal_year 2023
_chemical_formula_moiety 'C120 H80 Ag11 Au5 Cl16 O2 P4 S8'
_chemical_formula_sum 'C120 H80 Ag11.27 Au4.73 Cl16 O2 P4 S8'
_chemical_formula_weight 4648.91
_space_group_crystal_system orthorhombic
_space_group_IT_number 68
_space_group_name_Hall '-C 2a 2ac'
_space_group_name_H-M_alt 'C c c a :2'
_atom_sites_solution_hydrogens geom
_atom_sites_solution_primary dual
_audit_creation_date 2023-05-10
_audit_creation_method
;
Olex2 1.3
(compiled 2020.11.12 svn.r5f609507 for OlexSys, GUI svn.r6408)
;
_audit_update_record
;
2023-05-10 deposited with the CCDC.	2023-08-08 downloaded from the CCDC.
;
_cell_angle_alpha 90
_cell_angle_beta 90
_cell_angle_gamma 90
_cell_formula_units_Z 16
_cell_length_a 23.4047(7)
_cell_length_b 56.3203(16)
_cell_length_c 46.1622(18)
_cell_measurement_reflns_used 59041
_cell_measurement_temperature 120
_cell_measurement_theta_max 69.71
_cell_measurement_theta_min 4.81
_cell_volume 60849(3)
_computing_cell_refinement 'X-Area Recipe 1.33.0.0 (STOE, 2015)'
_computing_data_collection 'X-Area Pilatus3_SV 1.31.153.0 (STOE, 2018)'
_computing_data_reduction
;
X-Area Integrate 1.74.2.0 (STOE, 2018)
X-Area LANA 1.75.3.0 (STOE, 2018)
;
_computing_molecular_graphics 'Olex2 1.3 (Dolomanov et al., 2009)'
_computing_publication_material 'Olex2 1.3 (Dolomanov et al., 2009)'
_computing_structure_refinement 'SHELXL 2018/3 (Sheldrick, 2015)'
_computing_structure_solution 'SHELXT 2018/2 (Sheldrick, 2018)'
_diffrn_ambient_temperature 120
_diffrn_detector Pilatus300K
_diffrn_detector_area_resol_mean 5.81
_diffrn_detector_type 'DECTRIS PILATUS 300K'
_diffrn_measured_fraction_theta_full 0.988
_diffrn_measured_fraction_theta_max 0.988
_diffrn_measurement_details '2201 frames, detector distance = 60 mm'
_diffrn_measurement_device 'Eulerian 4-circle diffractometer'
_diffrn_measurement_device_type 'STOE STADIVARI'
_diffrn_measurement_method 'rotation method, \w scans'
_diffrn_radiation_collimation '1.2 mm, 0.6 diameter'
_diffrn_radiation_monochromator 'Graded multilayer mirror'
_diffrn_radiation_polarisn_norm 270
_diffrn_radiation_probe x-ray
_diffrn_radiation_type 'Cu K\a'
_diffrn_radiation_wavelength 1.54186
_diffrn_reflns_av_R_equivalents 0.1084
_diffrn_reflns_av_unetI/netI 0.1119
_diffrn_reflns_Laue_measured_fraction_full 0.988
_diffrn_reflns_Laue_measured_fraction_max 0.988
_diffrn_reflns_limit_h_max 26
_diffrn_reflns_limit_h_min -20
_diffrn_reflns_limit_k_max 49
_diffrn_reflns_limit_k_min -64
_diffrn_reflns_limit_l_max 53
_diffrn_reflns_limit_l_min -49
_diffrn_reflns_number 74458
_diffrn_reflns_point_group_measured_fraction_full 0.988
_diffrn_reflns_point_group_measured_fraction_max 0.988
_diffrn_reflns_theta_full 62.500
_diffrn_reflns_theta_max 62.500
_diffrn_reflns_theta_min 3.526
_diffrn_source 'GeniX 3D HF Cu'
_diffrn_source_current 0.600
_diffrn_source_power 0.030
_diffrn_source_voltage 50
_exptl_absorpt_coefficient_mu 24.022
_exptl_absorpt_correction_T_max 1.0000
_exptl_absorpt_correction_T_min 0.4354
_exptl_absorpt_correction_type multi-scan
_exptl_absorpt_process_details
;
STOE LANA, absorption correction by scaling of reflection intensities.
J. Koziskova, F. Hahn, J. Richter, J. Kozisek, "Comparison of different
absorption corrections on the model structure of tetrakis(\m~2~-acetato)-
diaqua-di-copper(II)", Acta Chimica Slovaca, vol. 9, no. 2, 2016, pp. 136 - 140.
;
_exptl_crystal_colour violet
_exptl_crystal_colour_primary violet
_exptl_crystal_density_diffrn 2.030
_exptl_crystal_density_method 'not measured'
_exptl_crystal_description block
_exptl_crystal_F_000 34871
_exptl_crystal_size_max 0.15
_exptl_crystal_size_mid 0.087
_exptl_crystal_size_min 0.02
_refine_diff_density_max 2.269
_refine_diff_density_min -1.944
_refine_diff_density_rms 0.297
_refine_ls_extinction_method none
_refine_ls_goodness_of_fit_ref 1.041
_refine_ls_hydrogen_treatment constr
_refine_ls_matrix_type full
_refine_ls_number_parameters 1256
_refine_ls_number_reflns 23986
_refine_ls_number_restraints 1440
_refine_ls_restrained_S_all 1.013
_refine_ls_R_factor_all 0.1605
_refine_ls_R_factor_gt 0.1193
_refine_ls_shift/su_max 0.001
_refine_ls_shift/su_mean 0.000
_refine_ls_structure_factor_coef Fsqd
_refine_ls_weighting_details 'w=1/[\s^2^(Fo^2^)+(0.2000P)^2^] where P=(Fo^2^+2Fc^2^)/3'
_refine_ls_weighting_scheme calc
_refine_ls_wR_factor_gt 0.3143
_refine_ls_wR_factor_ref 0.3458
_reflns_Friedel_coverage 0.000
_reflns_number_gt 12811
_reflns_number_total 23986
_reflns_threshold_expression 'I > 2\s(I)'
_cod_data_source_file d3nr03288d2.cif
_cod_data_source_block 1_CCDC1
_cod_depositor_comments 'Adding full bibliography for 1569669--1569671.cif.'
_cod_original_sg_symbol_Hall '-C 2b 2bc'
_cod_original_sg_symbol_H-M 'C c c e'
_cod_database_code 1569670
_shelx_shelxl_version_number 2018/3
_shelx_space_group_comment
;
The symmetry employed for this shelxl refinement is uniquely defined
by the following loop, which should always be used as a source of
symmetry information in preference to the above space-group names.
They are only intended as comments.
;
_shelx_estimated_absorpt_t_max 0.645
_shelx_estimated_absorpt_t_min 0.123
_olex2_refinement_description
;
1. Shared sites
{Ag1, Au2}
2. Uiso/Uaniso restraints and constraints
C01I \\sim C01O \\sim C02J \\sim C01X \\sim C03U \\sim C02P \\sim C01K \\sim
C02N \\sim C029 \\sim C033 \\sim C035 \\sim C022 \\sim C01L \\sim C03G \\sim
C042 \\sim C030 \\sim C02H \\sim C01J \\sim C01N \\sim C01M \\sim C03M \\sim
C04T \\sim C045 \\sim C021 \\sim C01R \\sim C036 \\sim C04C \\sim C02M \\sim
C03V \\sim C02D \\sim C01W \\sim C04A \\sim C031 \\sim C03O \\sim C02Y \\sim
C01V \\sim C01Z \\sim C04D \\sim C02Z \\sim C02L \\sim C037 \\sim C01Q \\sim
C028 \\sim C049 \\sim C026 \\sim C03H \\sim C025 \\sim C024 \\sim C02B \\sim
C040 \\sim C03N \\sim C04B \\sim C02W \\sim C03S \\sim C02K \\sim C04R \\sim
C04O \\sim C04P \\sim C02I \\sim C020 \\sim C02O \\sim C01U \\sim C03Q \\sim
C02S \\sim C027 \\sim C02T \\sim C02Q \\sim C02E \\sim C01T \\sim C04U \\sim
C71 \\sim C04M \\sim C02U \\sim C02C \\sim C03D \\sim C02V \\sim C023 \\sim
C02X \\sim C034 \\sim C04K \\sim C03J \\sim C03W \\sim C04E \\sim C03C \\sim
C03A \\sim C03R \\sim C02G \\sim C04H \\sim C046 \\sim C041 \\sim C03B \\sim
C03Z \\sim C04G \\sim C04Q \\sim C03K \\sim C02R \\sim C03P \\sim C01S \\sim
C032 \\sim C62 \\sim C04L \\sim C04I \\sim C03T \\sim C47 \\sim C29 \\sim C044
\\sim C03F \\sim C039 \\sim C047 \\sim C49 \\sim C15 \\sim C25 \\sim C80 \\sim
C26 \\sim C048 \\sim C03Y \\sim C03E \\sim C03L \\sim C45 \\sim C04J: within 2A
with sigma of 0.01 and sigma for terminal atoms of 0.02 within 2A
Uanis(C01I) \\sim Ueq, Uanis(C01O) \\sim Ueq, Uanis(C02J) \\sim Ueq,
Uanis(C01X) \\sim Ueq, Uanis(C03U) \\sim Ueq, Uanis(C02P) \\sim Ueq,
Uanis(C01K) \\sim Ueq, Uanis(C02N) \\sim Ueq, Uanis(C029) \\sim Ueq,
Uanis(C033) \\sim Ueq, Uanis(C035) \\sim Ueq, Uanis(C022) \\sim Ueq,
Uanis(C01L) \\sim Ueq, Uanis(C03G) \\sim Ueq, Uanis(C042) \\sim Ueq,
Uanis(C030) \\sim Ueq, Uanis(C02H) \\sim Ueq, Uanis(C01J) \\sim Ueq,
Uanis(C01N) \\sim Ueq, Uanis(C01M) \\sim Ueq, Uanis(C03M) \\sim Ueq,
Uanis(C04T) \\sim Ueq, Uanis(C045) \\sim Ueq, Uanis(C021) \\sim Ueq,
Uanis(C01R) \\sim Ueq, Uanis(C036) \\sim Ueq, Uanis(C04C) \\sim Ueq,
Uanis(C02M) \\sim Ueq, Uanis(C03V) \\sim Ueq, Uanis(C02D) \\sim Ueq,
Uanis(C01W) \\sim Ueq, Uanis(C04A) \\sim Ueq, Uanis(C031) \\sim Ueq,
Uanis(C03O) \\sim Ueq, Uanis(C02Y) \\sim Ueq, Uanis(C01V) \\sim Ueq,
Uanis(C01Z) \\sim Ueq, Uanis(C04D) \\sim Ueq, Uanis(C02Z) \\sim Ueq,
Uanis(C02L) \\sim Ueq, Uanis(C037) \\sim Ueq, Uanis(C01Q) \\sim Ueq,
Uanis(C028) \\sim Ueq, Uanis(C049) \\sim Ueq, Uanis(C026) \\sim Ueq,
Uanis(C03H) \\sim Ueq, Uanis(C025) \\sim Ueq, Uanis(C024) \\sim Ueq,
Uanis(C02B) \\sim Ueq, Uanis(C040) \\sim Ueq, Uanis(C03N) \\sim Ueq,
Uanis(C04B) \\sim Ueq, Uanis(C02W) \\sim Ueq, Uanis(C03S) \\sim Ueq,
Uanis(C02K) \\sim Ueq, Uanis(C04R) \\sim Ueq, Uanis(C04O) \\sim Ueq,
Uanis(C04P) \\sim Ueq, Uanis(C02I) \\sim Ueq, Uanis(C020) \\sim Ueq,
Uanis(C02O) \\sim Ueq, Uanis(C01U) \\sim Ueq, Uanis(C03Q) \\sim Ueq,
Uanis(C02S) \\sim Ueq, Uanis(C027) \\sim Ueq, Uanis(C02T) \\sim Ueq,
Uanis(C02Q) \\sim Ueq, Uanis(C02E) \\sim Ueq, Uanis(C01T) \\sim Ueq,
Uanis(C04U) \\sim Ueq, Uanis(C71) \\sim Ueq, Uanis(C04M) \\sim Ueq, Uanis(C02U)
\\sim Ueq, Uanis(C02C) \\sim Ueq, Uanis(C03D) \\sim Ueq, Uanis(C02V) \\sim Ueq,
Uanis(C023) \\sim Ueq, Uanis(C02X) \\sim Ueq, Uanis(C034) \\sim Ueq,
Uanis(C04K) \\sim Ueq, Uanis(C03J) \\sim Ueq, Uanis(C03W) \\sim Ueq,
Uanis(C04E) \\sim Ueq, Uanis(C03C) \\sim Ueq, Uanis(C03A) \\sim Ueq,
Uanis(C03R) \\sim Ueq, Uanis(C02G) \\sim Ueq, Uanis(C04H) \\sim Ueq,
Uanis(C046) \\sim Ueq, Uanis(C041) \\sim Ueq, Uanis(C03B) \\sim Ueq,
Uanis(C03Z) \\sim Ueq, Uanis(C04G) \\sim Ueq, Uanis(C04Q) \\sim Ueq,
Uanis(C03K) \\sim Ueq, Uanis(C02R) \\sim Ueq, Uanis(C03P) \\sim Ueq,
Uanis(C01S) \\sim Ueq, Uanis(C032) \\sim Ueq, Uanis(C62) \\sim Ueq, Uanis(C04L)
\\sim Ueq, Uanis(C04I) \\sim Ueq, Uanis(C03T) \\sim Ueq, Uanis(C47) \\sim Ueq,
Uanis(C29) \\sim Ueq, Uanis(C044) \\sim Ueq, Uanis(C03F) \\sim Ueq, Uanis(C039)
\\sim Ueq, Uanis(C047) \\sim Ueq, Uanis(C49) \\sim Ueq, Uanis(C15) \\sim Ueq,
Uanis(C25) \\sim Ueq, Uanis(C80) \\sim Ueq, Uanis(C26) \\sim Ueq, Uanis(C048)
\\sim Ueq, Uanis(C03Y) \\sim Ueq, Uanis(C03E) \\sim Ueq, Uanis(C03L) \\sim Ueq,
Uanis(C45) \\sim Ueq, Uanis(C04J) \\sim Ueq: with sigma of 0.01 and sigma for
terminal atoms of 0.02
Uanis(Ag1) = Uanis(Au2)
3. Others
 Sof(Au2)=1-FVAR(1)
 Sof(Ag1)=FVAR(1)
4.a Aromatic/amide H refined with riding coordinates:
 C01O(H01O), C02J(H02J), C01X(H01X), C03U(H03U), C02P(H02P), C029(H029),
 C033(H033), C035(H035), C022(H022), C03G(H03G), C042(H042), C030(H030),
 C02H(H02H), C03M(H03M), C04T(H04T), C045(H045), C036(H036), C04C(H04C),
 C02M(H02M), C03V(H03V), C02D(H02D), C04A(H04A), C031(H031), C03O(H03O),
 C02Y(H02Y), C01V(H01V), C04D(H04D), C02Z(H02Z), C02L(H02L), C037(H037),
 C01Q(H01Q), C026(H026), C03H(H03H), C025(H025), C03N(H03N), C04B(H04B),
 C02W(H02W), C04R(H04R), C04O(H04O), C04P(H04P), C02I(H02I), C020(H020),
 C03Q(H03Q), C02S(H02S), C027(H027), C01T(H01T), C04U(H04U), C71(H71),
 C04M(H04M), C02V(H02V), C023(H023), C02X(H02X), C03J(H03J), C03W(H03W),
 C04E(H04E), C03R(H03R), C02G(H02G), C04H(H04H), C046(H046), C041(H041),
 C04G(H04G), C04Q(H04Q), C03K(H03K), C01S(H01S), C032(H032), C62(H62),
 C04L(H04L), C04I(H04I), C47(H47), C29(H29), C044(H044), C03F(H03F), C039(H039),
  C49(H49), C15(H15), C25(H25), C80(H80), C03E(H03E), C03L(H03L), C45(H45)
4.b Fitted hexagon refined as free rotating group:
 C01I(C01O,C02J,C01X,C03U,C02P), C01K(C02N,C029,C033,C035,C022), C01L(C03G,
 C042,C030,C02H,C01J), C01N(C01M,C03M,C04T,C045,C021), C01R(C036,C04C,C02M,C03V,
 C02D), C01W(C04A,C031,C03O,C02Y,C01V), C01Z(C04D,C02Z,C02L,C037,C01Q),
 C028(C049,C026,C03H,C025,C024), C02B(C040,C03N,C04B,C02W,C03S), C02K(C04R,C04O,
 C04P,C02I,C020), C02O(C01U,C03Q,C02S,C027,C02T), C02Q(C02E,C01T,C04U,C71,C04M),
  C02U(C02C,C03D,C02V,C023,C02X), C034(C04K,C03J,C03W,C04E,C03C), C03A(C03R,
 C02G,C04H,C046,C041), C03B(C03Z,C04G,C04Q,C03K,C02R), C03P(C01S,C032,C62,C04L,
 C04I), C03T(C47,C29,C044,C03F,C039), C047(C49,C15,C25,C80,C26), C048(C03Y,C03E,
 C03L,C45,C04J)
;
_smtbx_masks_void_probe_radius 1.2
_smtbx_masks_void_truncation_radius 1.2
_olex2_submission_special_instructions 'No special instructions were received'

loop_
_space_group_symop_operation_xyz
'x, y, z'
'-x+1/2, -y, z'
'-x, y, -z+1/2'
'x+1/2, -y, -z+1/2'
'x+1/2, y+1/2, z'
'-x+1, -y+1/2, z'
'-x+1/2, y+1/2, -z+1/2'
'x+1, -y+1/2, -z+1/2'
'-x, -y, -z'
'x-1/2, y, -z'
'x, -y, z-1/2'
'-x-1/2, y, z-1/2'
'-x+1/2, -y+1/2, -z'
'x, y+1/2, -z'
'x+1/2, -y+1/2, z-1/2'
'-x, y+1/2, z-1/2'

loop_
_atom_site_label
_atom_site_type_symbol
_atom_site_fract_x
_atom_site_fract_y
_atom_site_fract_z
_atom_site_U_iso_or_equiv
_atom_site_adp_type
_atom_site_occupancy
_atom_site_site_symmetry_order
_atom_site_calc_flag
_atom_site_refinement_flags_posn
_atom_site_refinement_flags_adp
_atom_site_refinement_flags_occupancy
_atom_site_disorder_assembly
_atom_site_disorder_group
Au01 Au 0.72022(5) 0.63722(2) 0.38867(2) 0.0746(3) Uani 1 1 d . . . . .
Au02 Au 0.61216(5) 0.62070(2) 0.39395(3) 0.0783(3) Uani 1 1 d . . . . .
Au03 Au 0.78693(5) 0.61501(2) 0.34913(3) 0.0874(4) Uani 1 1 d . . . . .
Ag1 Ag 0.82749(6) 0.65492(3) 0.38275(3) 0.0895(7) Uani 0.292(14) 1 d . . P A 3
Ag06 Ag 0.69255(9) 0.60985(3) 0.43823(4) 0.0785(5) Uani 1 1 d . . . . .
Ag07 Ag 0.63443(9) 0.66602(4) 0.36559(5) 0.0811(5) Uani 1 1 d . . . . .
Ag08 Ag 0.70694(9) 0.58774(4) 0.38287(4) 0.0814(5) Uani 1 1 d . . . . .
Ag09 Ag 0.66450(9) 0.62179(4) 0.33695(4) 0.0797(5) Uani 1 1 d . . . . .
Ag0A Ag 0.80673(9) 0.60787(4) 0.41060(5) 0.0828(5) Uani 1 1 d . . . . .
Ag0B Ag 0.77448(9) 0.65135(4) 0.43956(5) 0.0822(5) Uani 1 1 d . . . . .
Ag0C Ag 0.73410(9) 0.68704(4) 0.39430(5) 0.0846(5) Uani 1 1 d . . . . .
Ag0D Ag 0.74284(9) 0.66109(4) 0.33614(5) 0.0859(6) Uani 1 1 d . . . . .
Ag0E Ag 0.79709(11) 0.60423(4) 0.47581(5) 0.0928(6) Uani 1 1 d . . . . .
Ag0F Ag 0.65397(12) 0.56928(4) 0.32802(5) 0.0979(7) Uani 1 1 d . . . . .
Ag0G Ag 0.69023(11) 0.71022(4) 0.33904(5) 0.0943(6) Uani 1 1 d . . . . .
P00H P 0.5180(3) 0.60796(13) 0.39443(15) 0.0773(17) Uani 1 1 d . . . . .
P00I P 0.6008(3) 0.67698(13) 0.46671(17) 0.0845(19) Uani 1 1 d . . . . .
S00J S 0.5934(3) 0.69095(12) 0.32723(16) 0.0846(18) Uani 1 1 d . . . . .
S00K S 0.5846(3) 0.59844(14) 0.31468(17) 0.0913(19) Uani 1 1 d . . . . .
S00L S 0.8419(4) 0.57503(13) 0.44055(17) 0.0896(19) Uani 1 1 d . . . . .
S00M S 0.8339(3) 0.64512(12) 0.48438(18) 0.0874(19) Uani 1 1 d . . . . .
Cl15 Cl 0.8214(3) 0.62176(14) 0.54818(18) 0.096(2) Uani 1 1 d . . . . .
Cl2 Cl 0.7209(4) 0.54450(14) 0.42459(18) 0.098(2) Uani 1 1 d . . . . .
Cl6 Cl 0.8990(4) 0.53299(15) 0.4750(2) 0.110(3) Uani 1 1 d . . . . .
S00Q S 0.6945(4) 0.59712(14) 0.48911(18) 0.093(2) Uani 1 1 d . . . . .
S00R S 0.7291(4) 0.55110(13) 0.35544(17) 0.091(2) Uani 1 1 d . . . . .
Cl14 Cl 0.7738(4) 0.69610(15) 0.4765(2) 0.107(2) Uani 1 1 d . . . . .
Cl1 Cl 0.5788(4) 0.64792(14) 0.28180(19) 0.102(2) Uani 1 1 d . . . . .
Cl7 Cl 0.9306(4) 0.61647(15) 0.4172(2) 0.107(2) Uani 1 1 d . . . . .
Cl10 Cl 0.8239(4) 0.72372(15) 0.42230(19) 0.109(2) Uani 1 1 d . . . . .
P00W P 0.8448(4) 0.5950(2) 0.31646(19) 0.107(3) Uani 1 1 d . . . . .
Cl4 Cl 0.7872(4) 0.56419(15) 0.52279(19) 0.105(2) Uani 1 1 d . . . . .
S00Y S 0.7080(4) 0.73047(15) 0.38580(19) 0.100(2) Uani 1 1 d . . . . .
S00Z S 0.7623(4) 0.69317(18) 0.30135(17) 0.102(2) Uani 1 1 d . . . . .
Cl5 Cl 0.5860(4) 0.56903(17) 0.4630(2) 0.107(2) Uani 1 1 d . . . . .
Cl9 Cl 0.6777(4) 0.73622(14) 0.2845(2) 0.110(3) Uani 1 1 d . . . . .
Cl Cl 0.5756(4) 0.55152(15) 0.2746(2) 0.112(3) Uani 1 1 d . . . . .
Cl3 Cl 0.6662(5) 0.51058(17) 0.3180(2) 0.122(3) Uani 1 1 d . . . . .
Cl8 Cl 0.7526(5) 0.6459(2) 0.2616(2) 0.128(3) Uani 1 1 d . . . . .
P015 P 0.9172(4) 0.6731(2) 0.3749(2) 0.112(3) Uani 1 1 d . . . . .
Cl11 Cl 0.7051(5) 0.77537(19) 0.3429(3) 0.141(4) Uani 1 1 d . . . . .
Cl13 Cl 0.5661(5) 0.6995(2) 0.3959(2) 0.144(4) Uani 1 1 d . . . . .
Cl12 Cl 0.5095(5) 0.7145(2) 0.2841(2) 0.142(4) Uani 1 1 d . . . . .
O01B O 0.5192(8) 0.6423(3) 0.4421(5) 0.090(5) Uani 1 1 d . . . . .
O01H O 0.9122(9) 0.6398(5) 0.3286(7) 0.145(12) Uani 1 1 d . . . . .
C01I C 0.4672(7) 0.6276(4) 0.3764(4) 0.089(5) Uani 1 1 d G U . . .
C01O C 0.4867(6) 0.6425(4) 0.3545(4) 0.093(5) Uani 1 1 d G U . . .
H01O H 0.525374 0.642835 0.349936 0.112 Uiso 1 1 calc R U . . .
C02J C 0.4484(8) 0.6568(4) 0.3395(4) 0.098(5) Uani 1 1 d G U . . .
H02J H 0.461477 0.666723 0.324899 0.118 Uiso 1 1 calc R U . . .
C01X C 0.3906(7) 0.6562(4) 0.3464(4) 0.099(5) Uani 1 1 d G U . . .
H01X H 0.365007 0.665771 0.336393 0.118 Uiso 1 1 calc R U . . .
C03U C 0.3711(6) 0.6413(4) 0.3683(4) 0.096(5) Uani 1 1 d G U . . .
H03U H 0.332433 0.640931 0.372926 0.116 Uiso 1 1 calc R U . . .
C02P C 0.4094(8) 0.6270(4) 0.3833(4) 0.093(5) Uani 1 1 d G U . . .
H02P H 0.396330 0.617043 0.397963 0.111 Uiso 1 1 calc R U . . .
C01K C 0.4858(8) 0.6042(4) 0.4306(3) 0.085(5) Uani 1 1 d G U . . .
C02N C 0.4869(8) 0.6226(3) 0.4506(4) 0.087(5) Uani 1 1 d G U . . .
C029 C 0.4625(8) 0.6196(3) 0.4778(4) 0.087(5) Uani 1 1 d G U . . .
H029 H 0.463228 0.631965 0.491210 0.105 Uiso 1 1 calc R U . . .
C033 C 0.4368(8) 0.5982(4) 0.4850(3) 0.089(5) Uani 1 1 d G U . . .
H033 H 0.420428 0.596134 0.503203 0.107 Uiso 1 1 calc R U . . .
C035 C 0.4357(8) 0.5797(3) 0.4650(4) 0.091(5) Uani 1 1 d G U . . .
H035 H 0.418498 0.565348 0.469825 0.109 Uiso 1 1 calc R U . . .
C022 C 0.4601(8) 0.5827(3) 0.4378(4) 0.087(5) Uani 1 1 d G U . . .
H022 H 0.459369 0.570393 0.424454 0.105 Uiso 1 1 calc R U . . .
C01L C 0.5276(6) 0.6832(4) 0.4588(5) 0.093(5) Uani 1 1 d G U . . .
C03G C 0.5030(8) 0.7054(3) 0.4633(4) 0.098(5) Uani 1 1 d G U . . .
H03G H 0.525138 0.717831 0.470304 0.117 Uiso 1 1 calc R U . . .
C042 C 0.4454(8) 0.7089(3) 0.4573(5) 0.100(5) Uani 1 1 d G U . . .
H042 H 0.429022 0.723726 0.460341 0.120 Uiso 1 1 calc R U . . .
C030 C 0.4124(6) 0.6903(4) 0.4469(5) 0.099(5) Uani 1 1 d G U . . .
H030 H 0.373884 0.692617 0.442914 0.118 Uiso 1 1 calc R U . . .
C02H C 0.4370(8) 0.6681(3) 0.4424(5) 0.098(5) Uani 1 1 d G U . . .
H02H H 0.414863 0.655611 0.435450 0.117 Uiso 1 1 calc R U . . .
C01J C 0.4946(8) 0.6645(3) 0.4484(5) 0.093(5) Uani 1 1 d G U . . .
C01N C 0.6867(8) 0.5656(3) 0.4930(5) 0.090(5) Uani 1 1 d G U . . .
C01M C 0.6372(7) 0.5548(4) 0.4828(4) 0.091(5) Uani 1 1 d G U . . .
C03M C 0.6268(7) 0.5310(4) 0.4889(5) 0.097(5) Uani 1 1 d G U . . .
H03M H 0.593715 0.523787 0.482094 0.117 Uiso 1 1 calc R U . . .
C04T C 0.6659(9) 0.5180(3) 0.5052(5) 0.105(5) Uani 1 1 d G U . . .
H04T H 0.658908 0.502131 0.509209 0.126 Uiso 1 1 calc R U . . .
C045 C 0.7153(8) 0.5289(4) 0.5153(4) 0.104(5) Uani 1 1 d G U . . .
H045 H 0.741471 0.520175 0.526207 0.124 Uiso 1 1 calc R U . . .
C021 C 0.7257(7) 0.5526(4) 0.5093(5) 0.096(5) Uani 1 1 d G U . . .
C01R C 0.6268(8) 0.7065(3) 0.4771(4) 0.091(5) Uani 1 1 d G U . . .
C036 C 0.6498(8) 0.7215(4) 0.4562(3) 0.093(5) Uani 1 1 d G U . . .
H036 H 0.653553 0.716345 0.437166 0.112 Uiso 1 1 calc R U . . .
C04C C 0.6674(8) 0.7443(3) 0.4638(4) 0.098(5) Uani 1 1 d G U . . .
H04C H 0.682820 0.754308 0.449833 0.118 Uiso 1 1 calc R U . . .
C02M C 0.6618(8) 0.7520(3) 0.4922(4) 0.097(5) Uani 1 1 d G U . . .
H02M H 0.673558 0.767247 0.497315 0.116 Uiso 1 1 calc R U . . .
C03V C 0.6387(9) 0.7370(4) 0.5131(3) 0.100(5) Uani 1 1 d G U . . .
H03V H 0.635030 0.742223 0.532130 0.120 Uiso 1 1 calc R U . . .
C02D C 0.6212(8) 0.7143(3) 0.5055(4) 0.097(5) Uani 1 1 d G U . . .
H02D H 0.605762 0.704261 0.519464 0.116 Uiso 1 1 calc R U . . .
C01W C 0.6001(8) 0.6602(4) 0.5003(3) 0.087(5) Uani 1 1 d G U . . .
C04A C 0.5525(6) 0.6612(4) 0.5183(4) 0.091(5) Uani 1 1 d G U . . .
H04A H 0.519481 0.668887 0.512028 0.109 Uiso 1 1 calc R U . . .
C031 C 0.5541(7) 0.6507(4) 0.5455(4) 0.094(5) Uani 1 1 d G U . . .
H031 H 0.522179 0.651366 0.557493 0.113 Uiso 1 1 calc R U . . .
C03O C 0.6033(8) 0.6393(4) 0.5548(3) 0.092(5) Uani 1 1 d G U . . .
H03O H 0.604426 0.632228 0.573038 0.111 Uiso 1 1 calc R U . . .
C02Y C 0.6510(6) 0.6383(4) 0.5369(4) 0.089(5) Uani 1 1 d G U . . .
H02Y H 0.683976 0.630609 0.543118 0.107 Uiso 1 1 calc R U . . .
C01V C 0.6494(6) 0.6488(4) 0.5096(4) 0.086(5) Uani 1 1 d G U . . .
H01V H 0.681280 0.648129 0.497654 0.104 Uiso 1 1 calc R U . . .
C01Z C 0.5100(10) 0.5785(3) 0.3769(5) 0.102(5) Uani 1 1 d G U . . .
C04D C 0.4644(9) 0.5733(4) 0.3586(5) 0.108(5) Uani 1 1 d G U . . .
H04D H 0.437355 0.584944 0.354501 0.129 Uiso 1 1 calc R U . . .
C02Z C 0.4593(8) 0.5508(4) 0.3466(4) 0.111(6) Uani 1 1 d G U . . .
H02Z H 0.428815 0.547377 0.334344 0.133 Uiso 1 1 calc R U . . .
C02L C 0.4997(10) 0.5335(3) 0.3527(5) 0.109(6) Uani 1 1 d G U . . .
H02L H 0.496325 0.518423 0.344660 0.131 Uiso 1 1 calc R U . . .
C037 C 0.5453(9) 0.5386(4) 0.3710(5) 0.107(5) Uani 1 1 d G U . . .
H037 H 0.572377 0.527038 0.375132 0.129 Uiso 1 1 calc R U . . .
C01Q C 0.5504(8) 0.5612(4) 0.3831(4) 0.102(5) Uani 1 1 d G U . . .
H01Q H 0.580919 0.564605 0.395289 0.123 Uiso 1 1 calc R U . . .
C028 C 0.5806(8) 0.6007(4) 0.2762(3) 0.095(5) Uani 1 1 d G U . . .
C049 C 0.5755(9) 0.5798(3) 0.2602(4) 0.098(5) Uani 1 1 d G U . . .
C026 C 0.5662(9) 0.5809(3) 0.2305(4) 0.102(5) Uani 1 1 d G U . . .
H026 H 0.562704 0.566977 0.219860 0.123 Uiso 1 1 calc R U . . .
C03H C 0.5621(9) 0.6028(4) 0.2168(3) 0.102(5) Uani 1 1 d G U . . .
H03H H 0.555848 0.603508 0.196897 0.122 Uiso 1 1 calc R U . . .
C025 C 0.5672(9) 0.6236(3) 0.2327(4) 0.096(5) Uani 1 1 d G U . . .
H025 H 0.564490 0.638258 0.223526 0.115 Uiso 1 1 calc R U . . .
C024 C 0.5765(8) 0.6225(3) 0.2624(4) 0.094(5) Uani 1 1 d G U . . .
C02B C 0.7992(8) 0.6596(4) 0.5146(4) 0.091(5) Uani 1 1 d G U . . .
C040 C 0.7753(9) 0.6819(4) 0.5097(3) 0.094(5) Uani 1 1 d G U . . .
C03N C 0.7514(8) 0.6945(3) 0.5326(4) 0.096(5) Uani 1 1 d G U . . .
H03N H 0.735375 0.709351 0.529404 0.116 Uiso 1 1 calc R U . . .
C04B C 0.7514(8) 0.6848(4) 0.5603(4) 0.098(5) Uani 1 1 d G U . . .
H04B H 0.735405 0.693238 0.575657 0.118 Uiso 1 1 calc R U . . .
C02W C 0.7753(8) 0.6626(4) 0.5652(3) 0.094(5) Uani 1 1 d G U . . .
H02W H 0.775356 0.656121 0.583708 0.113 Uiso 1 1 calc R U . . .
C03S C 0.7993(8) 0.6500(3) 0.5423(4) 0.091(5) Uani 1 1 d G U . . .
C02K C 0.9403(10) 0.6884(4) 0.4074(4) 0.112(6) Uani 1 1 d G U . . .
C04R C 0.9788(10) 0.7072(5) 0.4061(4) 0.118(6) Uani 1 1 d G U . . .
H04R H 0.994152 0.711783 0.388403 0.141 Uiso 1 1 calc R U . . .
C04O C 0.9945(9) 0.7191(4) 0.4313(6) 0.119(6) Uani 1 1 d G U . . .
H04O H 1.020235 0.731613 0.430422 0.143 Uiso 1 1 calc R U . . .
C04P C 0.9716(10) 0.7122(4) 0.4578(4) 0.118(6) Uani 1 1 d G U . . .
H04P H 0.982022 0.720142 0.474633 0.142 Uiso 1 1 calc R U . . .
C02I C 0.9330(10) 0.6934(5) 0.4591(4) 0.112(6) Uani 1 1 d G U . . .
H02I H 0.917726 0.688842 0.476825 0.135 Uiso 1 1 calc R U . . .
C020 C 0.9174(9) 0.6816(4) 0.4339(5) 0.110(6) Uani 1 1 d G U . . .
H020 H 0.891643 0.669012 0.434806 0.133 Uiso 1 1 calc R U . . .
C02O C 0.9173(6) 0.5744(4) 0.4462(5) 0.099(5) Uani 1 1 d G U . . .
C01U C 0.9397(8) 0.5551(4) 0.4610(5) 0.103(5) Uani 1 1 d G U . . .
C03Q C 0.9982(9) 0.5536(4) 0.4660(5) 0.106(5) Uani 1 1 d G U . . .
H03Q H 1.013162 0.540635 0.475924 0.127 Uiso 1 1 calc R U . . .
C02S C 1.0343(6) 0.5714(4) 0.4561(5) 0.106(5) Uani 1 1 d G U . . .
H02S H 1.073395 0.570422 0.459418 0.128 Uiso 1 1 calc R U . . .
C027 C 1.0119(8) 0.5908(4) 0.4412(5) 0.105(5) Uani 1 1 d G U . . .
H027 H 1.036046 0.602718 0.434624 0.126 Uiso 1 1 calc R U . . .
C02T C 0.9534(9) 0.5923(4) 0.4363(5) 0.101(5) Uani 1 1 d G U . . .
C02Q C 0.9661(8) 0.6381(5) 0.3398(5) 0.111(6) Uani 1 1 d G U . . .
C02E C 0.9735(8) 0.6542(4) 0.3622(5) 0.111(6) Uani 1 1 d G U . . .
C01T C 1.0269(10) 0.6569(4) 0.3750(5) 0.114(6) Uani 1 1 d G U . . .
H01T H 1.031790 0.667760 0.390001 0.137 Uiso 1 1 calc R U . . .
C04U C 1.0729(8) 0.6435(5) 0.3653(5) 0.119(6) Uani 1 1 d G U . . .
H04U H 1.108584 0.645316 0.373874 0.143 Uiso 1 1 calc R U . . .
C71 C 1.0655(9) 0.6273(5) 0.3429(6) 0.120(6) Uani 1 1 d G U . . .
H71 H 1.096292 0.618331 0.336417 0.143 Uiso 1 1 calc R U . . .
C04M C 1.0121(10) 0.6246(4) 0.3301(5) 0.119(6) Uani 1 1 d G U . . .
H04M H 1.007206 0.613790 0.315086 0.142 Uiso 1 1 calc R U . . .
C02U C 0.6771(8) 0.7098(3) 0.2658(4) 0.092(5) Uani 1 1 d G U . . .
C02C C 0.7130(7) 0.6909(4) 0.2721(4) 0.092(5) Uani 1 1 d G U . . .
C03D C 0.7125(7) 0.6708(3) 0.2546(4) 0.093(5) Uani 1 1 d G U . . .
C02V C 0.6761(8) 0.6696(3) 0.2309(4) 0.090(5) Uani 1 1 d G U . . .
H02V H 0.675831 0.656164 0.219205 0.108 Uiso 1 1 calc R U . . .
C023 C 0.6402(7) 0.6886(4) 0.2246(3) 0.089(5) Uani 1 1 d G U . . .
H023 H 0.615883 0.687815 0.208679 0.106 Uiso 1 1 calc R U . . .
C02X C 0.6407(7) 0.7087(3) 0.2420(4) 0.089(5) Uani 1 1 d G U . . .
H02X H 0.616648 0.721379 0.237813 0.107 Uiso 1 1 calc R U . . .
C034 C 0.7674(8) 0.7505(4) 0.3818(5) 0.107(6) Uani 1 1 d G U . . .
C04K C 0.8165(10) 0.7468(4) 0.3981(5) 0.109(6) Uani 1 1 d G U . . .
C03J C 0.8611(8) 0.7630(5) 0.3970(5) 0.113(6) Uani 1 1 d G U . . .
H03J H 0.893983 0.760462 0.407873 0.135 Uiso 1 1 calc R U . . .
C03W C 0.8567(8) 0.7830(4) 0.3795(5) 0.114(6) Uani 1 1 d G U . . .
H03W H 0.886621 0.793879 0.378724 0.137 Uiso 1 1 calc R U . . .
C04E C 0.8076(10) 0.7868(4) 0.3632(5) 0.112(6) Uani 1 1 d G U . . .
H04E H 0.804694 0.800200 0.351505 0.134 Uiso 1 1 calc R U . . .
C03C C 0.7630(8) 0.7706(5) 0.3643(5) 0.109(6) Uani 1 1 d G U . . .
C03A C 0.8011(8) 0.5739(4) 0.2959(4) 0.101(5) Uani 1 1 d G U . . .
C03R C 0.7525(9) 0.5833(3) 0.2829(5) 0.098(5) Uani 1 1 d G U . . .
H03R H 0.741990 0.598911 0.286539 0.118 Uiso 1 1 calc R U . . .
C02G C 0.7197(7) 0.5693(4) 0.2645(4) 0.101(5) Uani 1 1 d G U . . .
H02G H 0.687184 0.575591 0.255812 0.121 Uiso 1 1 calc R U . . .
C04H C 0.7354(9) 0.5459(4) 0.2591(4) 0.110(5) Uani 1 1 d G U . . .
H04H H 0.713407 0.536561 0.246779 0.132 Uiso 1 1 calc R U . . .
C046 C 0.7839(10) 0.5365(3) 0.2721(5) 0.110(5) Uani 1 1 d G U . . .
H046 H 0.794437 0.520852 0.268474 0.132 Uiso 1 1 calc R U . . .
C041 C 0.8168(8) 0.5505(4) 0.2905(5) 0.105(5) Uani 1 1 d G U . . .
H041 H 0.849244 0.544172 0.299201 0.127 Uiso 1 1 calc R U . . .
C03B C 0.6959(8) 0.5253(3) 0.3720(4) 0.091(5) Uani 1 1 d G U . . .
C03Z C 0.6956(8) 0.5227(3) 0.4019(4) 0.095(5) Uani 1 1 d G U . . .
C04G C 0.6726(9) 0.5024(4) 0.4144(3) 0.097(5) Uani 1 1 d G U . . .
H04G H 0.672390 0.500637 0.434425 0.117 Uiso 1 1 calc R U . . .
C04Q C 0.6498(8) 0.4847(3) 0.3969(4) 0.100(5) Uani 1 1 d G U . . .
H04Q H 0.634379 0.471059 0.405235 0.120 Uiso 1 1 calc R U . . .
C03K C 0.6501(8) 0.4873(3) 0.3670(4) 0.098(5) Uani 1 1 d G U . . .
H03K H 0.634843 0.475405 0.355259 0.117 Uiso 1 1 calc R U . . .
C02R C 0.6731(9) 0.5076(4) 0.3545(3) 0.096(5) Uani 1 1 d G U . . .
C03P C 0.9061(9) 0.5782(5) 0.3304(5) 0.113(6) Uani 1 1 d G U . . .
C01S C 0.9092(9) 0.5729(5) 0.3598(5) 0.112(6) Uani 1 1 d G U . . .
H01S H 0.879572 0.577314 0.372064 0.134 Uiso 1 1 calc R U . . .
C032 C 0.9566(10) 0.5611(5) 0.3707(4) 0.116(6) Uani 1 1 d G U . . .
H032 H 0.958671 0.557543 0.390384 0.139 Uiso 1 1 calc R U . . .
C62 C 1.0009(9) 0.5545(5) 0.3523(5) 0.121(6) Uani 1 1 d G U . . .
H62 H 1.032631 0.546622 0.359691 0.146 Uiso 1 1 calc R U . . .
C04L C 0.9978(9) 0.5598(5) 0.3230(5) 0.123(6) Uani 1 1 d G U . . .
H04L H 1.027492 0.555470 0.310675 0.148 Uiso 1 1 calc R U . . .
C04I C 0.9505(11) 0.5717(5) 0.3120(4) 0.119(6) Uani 1 1 d G U . . .
H04I H 0.948393 0.575240 0.292354 0.143 Uiso 1 1 calc R U . . .
C03T C 0.9166(13) 0.6980(5) 0.3484(6) 0.133(7) Uani 1 1 d G U . . .
C47 C 0.9667(10) 0.7052(6) 0.3349(7) 0.142(7) Uani 1 1 d G U . . .
H47 H 1.000440 0.696849 0.337948 0.170 Uiso 1 1 calc R U . . .
C29 C 0.9664(10) 0.7250(6) 0.3168(6) 0.146(7) Uani 1 1 d G U . . .
H29 H 1.000000 0.729807 0.307801 0.175 Uiso 1 1 calc R U . . .
C044 C 0.9160(13) 0.7374(5) 0.3122(6) 0.139(7) Uani 1 1 d G U . . .
H044 H 0.915852 0.750658 0.300157 0.167 Uiso 1 1 calc R U . . .
C03F C 0.8659(10) 0.7302(5) 0.3257(7) 0.132(7) Uani 1 1 d G U . . .
H03F H 0.832144 0.738551 0.322660 0.158 Uiso 1 1 calc R U . . .
C039 C 0.8661(10) 0.7104(6) 0.3438(6) 0.129(7) Uani 1 1 d G U . . .
H039 H 0.832583 0.705593 0.352807 0.155 Uiso 1 1 calc R U . . .
C047 C 0.8777(12) 0.6143(5) 0.2899(6) 0.134(7) Uani 1 1 d G U . . .
C49 C 0.8760(12) 0.6099(5) 0.2603(7) 0.139(7) Uani 1 1 d G U . . .
H49 H 0.857728 0.596432 0.253277 0.166 Uiso 1 1 calc R U . . .
C15 C 0.9017(12) 0.6257(6) 0.2412(5) 0.140(7) Uani 1 1 d G U . . .
H15 H 0.900569 0.622780 0.221330 0.168 Uiso 1 1 calc R U . . .
C25 C 0.9290(12) 0.6459(5) 0.2516(6) 0.141(7) Uani 1 1 d G U . . .
H25 H 0.946206 0.656418 0.238826 0.170 Uiso 1 1 calc R U . . .
C80 C 0.9307(12) 0.6502(5) 0.2813(7) 0.140(7) Uani 1 1 d G U . . .
H80 H 0.949000 0.663709 0.288270 0.168 Uiso 1 1 calc R U . . .
C26 C 0.9050(13) 0.6344(6) 0.3004(5) 0.135(7) Uani 1 1 d G U . . .
C048 C 0.5324(8) 0.7075(4) 0.3398(5) 0.101(5) Uani 1 1 d G U . . .
C03Y C 0.4953(9) 0.7173(4) 0.3195(3) 0.103(5) Uani 1 1 d G U . . .
C03E C 0.4467(9) 0.7294(4) 0.3287(4) 0.106(5) Uani 1 1 d G U . . .
H03E H 0.421928 0.735914 0.315082 0.127 Uiso 1 1 calc R U . . .
C03L C 0.4352(8) 0.7317(4) 0.3581(5) 0.107(5) Uani 1 1 d G U . . .
H03L H 0.402677 0.739749 0.364160 0.128 Uiso 1 1 calc R U . . .
C45 C 0.4722(9) 0.7219(4) 0.3784(3) 0.105(5) Uani 1 1 d G U . . .
H45 H 0.464516 0.723441 0.398025 0.126 Uiso 1 1 calc R U . . .
C04J C 0.5208(8) 0.7098(4) 0.3692(4) 0.104(5) Uani 1 1 d G U . . .
Au1 Au 0.65471(6) 0.65959(2) 0.42920(3) 0.0914(4) Uani 1 1 d . . . B 1
Au2 Au 0.82749(6) 0.65492(3) 0.38275(3) 0.0895(7) Uani 0.708(14) 1 d . . P A 4

loop_
_atom_site_aniso_label
_atom_site_aniso_U_11
_atom_site_aniso_U_22
_atom_site_aniso_U_33
_atom_site_aniso_U_23
_atom_site_aniso_U_13
_atom_site_aniso_U_12
Au01 0.0880(7) 0.0524(6) 0.0832(6) 0.0047(5) -0.0016(5) -0.0007(5)
Au02 0.0917(7) 0.0560(6) 0.0873(7) 0.0002(5) 0.0015(5) -0.0006(5)
Au03 0.0990(8) 0.0745(8) 0.0887(7) 0.0100(6) 0.0053(6) 0.0093(7)
Ag1 0.0890(10) 0.0754(10) 0.1040(11) 0.0163(7) -0.0045(7) -0.0039(7)
Ag06 0.0980(12) 0.0505(10) 0.0869(11) 0.0051(8) 0.0003(9) 0.0023(10)
Ag07 0.0975(12) 0.0531(11) 0.0925(12) 0.0013(9) -0.0052(10) 0.0004(10)
Ag08 0.1028(13) 0.0552(11) 0.0864(11) -0.0010(9) 0.0005(10) 0.0043(10)
Ag09 0.0941(12) 0.0613(11) 0.0836(11) 0.0014(9) -0.0006(9) 0.0014(10)
Ag0A 0.0974(12) 0.0640(12) 0.0871(12) 0.0037(9) -0.0036(10) 0.0068(10)
Ag0B 0.0960(12) 0.0610(12) 0.0895(12) 0.0039(9) -0.0062(9) -0.0027(10)
Ag0C 0.1013(13) 0.0560(11) 0.0965(13) 0.0088(9) -0.0072(10) -0.0081(10)
Ag0D 0.0960(13) 0.0682(13) 0.0934(13) 0.0164(10) -0.0003(10) -0.0005(11)
Ag0E 0.1209(16) 0.0625(13) 0.0950(13) 0.0033(10) -0.0116(12) -0.0039(12)
Ag0F 0.1327(18) 0.0596(12) 0.1013(15) -0.0003(11) -0.0089(13) 0.0067(12)
Ag0G 0.1172(15) 0.0641(13) 0.1015(14) 0.0115(11) -0.0145(12) -0.0118(12)
P00H 0.093(4) 0.056(4) 0.083(4) 0.000(3) 0.006(3) -0.006(3)
P00I 0.105(5) 0.053(4) 0.095(5) -0.008(3) -0.001(4) -0.001(4)
S00J 0.109(5) 0.050(3) 0.095(4) 0.002(3) -0.012(4) 0.004(3)
S00K 0.111(5) 0.068(4) 0.095(5) 0.002(4) -0.002(4) 0.000(4)
S00L 0.120(5) 0.051(4) 0.098(5) 0.007(3) -0.009(4) -0.003(4)
S00M 0.107(5) 0.046(3) 0.109(5) 0.008(3) -0.009(4) -0.011(3)
Cl15 0.115(5) 0.065(4) 0.109(5) 0.008(4) -0.010(4) 0.007(4)
Cl2 0.129(6) 0.059(4) 0.107(5) -0.002(4) -0.004(4) -0.006(4)
Cl6 0.138(6) 0.062(4) 0.130(6) 0.020(4) -0.017(5) -0.003(4)
S00Q 0.123(5) 0.058(4) 0.099(5) 0.011(3) -0.003(4) 0.012(4)
S00R 0.121(5) 0.054(4) 0.099(5) -0.003(3) 0.015(4) 0.011(4)
Cl14 0.127(6) 0.065(4) 0.128(6) -0.002(4) -0.013(5) 0.013(4)
Cl1 0.141(6) 0.060(4) 0.106(5) -0.004(4) -0.003(5) -0.008(4)
Cl7 0.113(5) 0.069(5) 0.139(7) 0.017(5) -0.011(5) -0.004(4)
Cl10 0.147(7) 0.071(5) 0.109(5) 0.002(4) -0.029(5) -0.003(5)
P00W 0.120(6) 0.115(8) 0.087(5) 0.021(5) 0.015(4) 0.036(6)
Cl4 0.129(6) 0.072(5) 0.114(5) 0.001(4) -0.015(5) -0.010(4)
S00Y 0.134(6) 0.064(4) 0.103(5) 0.015(4) -0.012(4) -0.017(4)
S00Z 0.117(5) 0.101(6) 0.088(4) 0.024(4) -0.011(4) -0.020(5)
Cl5 0.116(5) 0.088(6) 0.118(6) 0.005(5) -0.003(4) 0.006(5)
Cl9 0.152(7) 0.058(4) 0.118(6) 0.024(4) -0.030(5) -0.012(5)
Cl 0.140(6) 0.063(4) 0.132(6) -0.012(4) -0.019(5) 0.002(5)
Cl3 0.184(9) 0.082(6) 0.101(5) -0.018(4) 0.006(6) 0.006(6)
Cl8 0.147(7) 0.115(8) 0.122(6) 0.022(6) -0.003(6) 0.044(6)
P015 0.100(5) 0.106(7) 0.132(7) 0.050(6) -0.011(5) 0.000(5)
Cl11 0.161(8) 0.078(6) 0.185(10) 0.044(6) -0.044(7) -0.013(6)
Cl13 0.170(9) 0.160(11) 0.102(6) 0.004(6) 0.006(6) 0.071(8)
Cl12 0.152(8) 0.146(10) 0.128(7) 0.005(7) -0.037(6) 0.031(7)
O01B 0.098(12) 0.052(11) 0.120(15) -0.013(10) -0.020(10) 0.025(10)
O01H 0.091(14) 0.12(2) 0.23(3) 0.06(2) 0.058(17) 0.048(15)
C01I 0.093(7) 0.087(7) 0.088(7) -0.004(6) 0.000(6) 0.002(6)
C01O 0.098(7) 0.088(7) 0.093(7) -0.004(6) -0.002(6) 0.005(6)
C02J 0.102(7) 0.095(8) 0.098(7) -0.001(6) -0.003(6) 0.005(6)
C01X 0.100(7) 0.096(8) 0.099(7) -0.001(6) -0.002(6) 0.002(6)
C03U 0.096(7) 0.097(8) 0.096(7) -0.002(6) 0.001(6) 0.007(6)
C02P 0.095(7) 0.092(7) 0.091(7) -0.001(6) 0.001(6) 0.004(6)
C01K 0.085(7) 0.084(7) 0.088(7) 0.000(6) -0.003(6) -0.004(6)
C02N 0.089(7) 0.083(7) 0.088(7) -0.004(6) 0.005(6) -0.005(6)
C029 0.093(7) 0.083(7) 0.087(7) -0.007(6) 0.005(6) -0.001(6)
C033 0.091(7) 0.088(7) 0.090(7) -0.002(6) 0.004(6) 0.000(6)
C035 0.091(7) 0.089(7) 0.093(7) 0.002(6) 0.000(6) 0.004(6)
C022 0.087(7) 0.086(7) 0.088(7) 0.003(6) -0.006(6) -0.001(6)
C01L 0.098(7) 0.084(7) 0.098(7) -0.006(6) -0.003(6) -0.002(6)
C03G 0.100(7) 0.090(7) 0.102(7) -0.001(6) -0.007(6) 0.001(6)
C042 0.104(7) 0.092(7) 0.105(7) -0.001(6) -0.003(6) 0.004(6)
C030 0.099(7) 0.092(7) 0.105(7) -0.004(6) -0.001(6) 0.005(6)
C02H 0.099(7) 0.090(7) 0.103(7) -0.004(6) -0.003(6) 0.000(6)
C01J 0.094(7) 0.086(7) 0.098(7) -0.002(6) 0.000(6) -0.001(6)
C01N 0.094(7) 0.088(7) 0.090(7) 0.007(6) -0.003(6) 0.001(6)
C01M 0.092(7) 0.088(7) 0.092(7) 0.008(6) -0.003(6) -0.003(6)
C03M 0.100(7) 0.094(8) 0.098(7) 0.003(6) -0.004(6) -0.005(6)
C04T 0.106(7) 0.100(8) 0.108(7) 0.004(6) -0.007(6) -0.005(6)
C045 0.106(7) 0.099(8) 0.107(7) 0.004(6) -0.005(6) -0.004(6)
C021 0.097(7) 0.092(7) 0.098(7) 0.006(6) 0.000(6) -0.002(6)
C01R 0.092(7) 0.085(7) 0.094(7) -0.003(6) 0.000(6) 0.003(6)
C036 0.096(7) 0.088(7) 0.096(7) 0.000(6) -0.006(6) 0.000(6)
C04C 0.101(7) 0.094(7) 0.099(7) 0.000(6) -0.003(6) -0.002(6)
C02M 0.100(7) 0.094(7) 0.096(7) -0.005(6) -0.007(6) -0.002(6)
C03V 0.102(7) 0.096(8) 0.102(7) -0.008(6) -0.002(6) -0.001(6)
C02D 0.097(7) 0.092(7) 0.101(7) -0.004(6) -0.002(6) -0.001(6)
C01W 0.090(7) 0.078(7) 0.093(7) 0.000(6) -0.004(6) -0.002(6)
C04A 0.095(7) 0.086(7) 0.091(7) -0.006(6) 0.002(6) 0.003(6)
C031 0.097(7) 0.092(7) 0.094(7) -0.009(6) 0.004(6) 0.005(6)
C03O 0.097(7) 0.087(7) 0.092(7) 0.000(6) -0.003(6) 0.006(6)
C02Y 0.093(7) 0.083(7) 0.091(7) 0.001(6) -0.006(6) 0.001(6)
C01V 0.089(7) 0.080(7) 0.090(7) -0.001(6) -0.005(6) 0.001(6)
C01Z 0.105(7) 0.097(8) 0.103(7) -0.001(6) 0.001(6) 0.002(6)
C04D 0.112(8) 0.103(8) 0.108(8) -0.002(6) 0.003(6) 0.001(6)
C02Z 0.114(8) 0.106(8) 0.114(8) -0.005(6) -0.001(6) -0.007(6)
C02L 0.112(8) 0.103(8) 0.111(8) -0.004(6) 0.004(6) -0.007(6)
C037 0.108(7) 0.103(8) 0.110(8) -0.005(6) 0.006(6) -0.002(6)
C01Q 0.104(7) 0.098(8) 0.105(8) -0.004(6) 0.002(6) -0.001(6)
C028 0.093(7) 0.093(7) 0.097(7) -0.005(6) -0.003(6) 0.001(6)
C049 0.099(7) 0.094(8) 0.102(7) -0.006(6) -0.001(6) 0.004(6)
C026 0.103(7) 0.098(8) 0.105(7) -0.003(6) 0.000(6) 0.004(6)
C03H 0.104(7) 0.099(8) 0.103(7) -0.002(6) -0.001(6) 0.001(6)
C025 0.095(7) 0.093(7) 0.099(7) -0.002(6) -0.003(6) 0.003(6)
C024 0.092(7) 0.092(7) 0.097(7) -0.002(6) -0.001(6) -0.001(6)
C02B 0.092(7) 0.087(7) 0.094(7) -0.004(6) 0.000(6) -0.005(6)
C040 0.092(7) 0.090(7) 0.100(7) 0.001(6) 0.001(6) -0.001(6)
C03N 0.099(7) 0.093(7) 0.097(7) -0.001(6) 0.003(6) 0.001(6)
C04B 0.099(7) 0.095(7) 0.100(7) -0.005(6) 0.001(6) 0.003(6)
C02W 0.095(7) 0.092(7) 0.096(7) -0.004(6) 0.001(6) 0.000(6)
C03S 0.092(7) 0.088(7) 0.093(7) -0.003(6) 0.003(6) -0.005(6)
C02K 0.109(8) 0.108(8) 0.118(8) 0.005(6) -0.003(6) -0.003(6)
C04R 0.117(8) 0.112(8) 0.124(8) 0.007(7) -0.001(6) -0.001(6)
C04O 0.116(8) 0.115(8) 0.128(8) 0.004(7) -0.002(6) -0.001(6)
C04P 0.117(8) 0.113(8) 0.125(8) 0.005(7) -0.006(6) -0.001(6)
C02I 0.111(8) 0.108(8) 0.119(8) 0.006(6) -0.006(6) -0.001(6)
C020 0.107(8) 0.108(8) 0.116(8) 0.006(6) -0.003(6) 0.000(6)
C02O 0.098(7) 0.096(8) 0.102(7) 0.000(6) 0.000(6) -0.001(6)
C01U 0.104(7) 0.098(8) 0.108(7) 0.001(6) 0.000(6) -0.002(6)
C03Q 0.108(7) 0.101(8) 0.110(8) 0.002(6) -0.005(6) -0.003(6)
C02S 0.106(7) 0.101(8) 0.112(8) 0.000(6) -0.007(6) 0.000(6)
C027 0.106(7) 0.101(8) 0.109(8) 0.003(6) -0.003(6) 0.004(6)
C02T 0.100(7) 0.098(8) 0.104(7) 0.004(6) -0.003(6) -0.001(6)
C02Q 0.106(8) 0.113(8) 0.114(8) 0.009(6) 0.001(6) 0.003(6)
C02E 0.108(8) 0.112(8) 0.114(8) 0.012(6) -0.001(6) 0.002(6)
C01T 0.112(8) 0.116(8) 0.115(8) 0.009(6) -0.001(6) 0.001(6)
C04U 0.117(8) 0.120(8) 0.121(8) 0.008(7) -0.001(6) 0.004(7)
C71 0.117(8) 0.123(8) 0.119(8) 0.006(7) -0.002(6) 0.003(7)
C04M 0.116(8) 0.121(8) 0.119(8) 0.006(7) 0.000(6) 0.004(7)
C02U 0.093(7) 0.087(7) 0.096(7) 0.005(6) -0.002(6) -0.003(6)
C02C 0.093(7) 0.089(7) 0.093(7) 0.006(6) 0.002(6) -0.004(6)
C03D 0.097(7) 0.093(7) 0.088(7) 0.002(6) 0.003(6) -0.002(6)
C02V 0.094(7) 0.088(7) 0.089(7) 0.001(6) -0.002(6) -0.006(6)
C023 0.093(7) 0.086(7) 0.088(7) 0.000(6) -0.005(6) -0.005(6)
C02X 0.093(7) 0.084(7) 0.091(7) 0.006(6) -0.005(6) 0.000(6)
C034 0.113(8) 0.103(8) 0.107(8) -0.003(6) -0.005(6) -0.005(6)
C04K 0.113(8) 0.104(8) 0.109(8) -0.001(6) -0.006(6) -0.004(6)
C03J 0.115(8) 0.109(8) 0.114(8) 0.001(6) -0.008(6) -0.006(6)
C03W 0.116(8) 0.109(8) 0.117(8) 0.001(6) -0.006(6) -0.005(6)
C04E 0.116(8) 0.105(8) 0.113(8) 0.004(6) -0.005(6) -0.006(6)
C03C 0.117(8) 0.103(8) 0.108(8) 0.003(6) -0.005(6) -0.008(6)
C03A 0.102(7) 0.101(8) 0.099(7) -0.002(6) 0.001(6) 0.005(6)
C03R 0.099(7) 0.098(8) 0.099(7) -0.003(6) 0.004(6) 0.004(6)
C02G 0.102(7) 0.097(8) 0.103(7) -0.002(6) 0.003(6) 0.005(6)
C04H 0.112(8) 0.107(8) 0.111(8) 0.000(6) 0.000(6) 0.004(6)
C046 0.110(8) 0.108(8) 0.110(8) -0.002(6) -0.002(6) 0.005(6)
C041 0.105(7) 0.105(8) 0.107(8) 0.000(6) -0.004(6) 0.006(6)
C03B 0.092(7) 0.087(7) 0.095(7) -0.003(6) -0.001(6) 0.002(6)
C03Z 0.095(7) 0.090(7) 0.099(7) 0.001(6) 0.000(6) -0.002(6)
C04G 0.100(7) 0.092(7) 0.101(7) 0.003(6) 0.000(6) -0.004(6)
C04Q 0.103(7) 0.093(8) 0.104(7) -0.002(6) 0.000(6) -0.002(6)
C03K 0.100(7) 0.089(7) 0.103(7) -0.003(6) -0.001(6) 0.001(6)
C02R 0.097(7) 0.088(7) 0.101(7) -0.005(6) -0.001(6) 0.002(6)
C03P 0.115(8) 0.113(8) 0.112(8) 0.001(6) 0.000(6) 0.003(6)
C01S 0.113(8) 0.109(8) 0.113(8) 0.004(6) -0.002(6) 0.002(6)
C032 0.118(8) 0.114(8) 0.116(8) 0.006(7) -0.001(6) 0.002(7)
C62 0.124(8) 0.120(8) 0.120(8) 0.003(7) 0.003(6) 0.007(7)
C04L 0.126(8) 0.122(8) 0.122(8) 0.000(7) 0.000(6) 0.005(7)
C04I 0.122(8) 0.119(8) 0.118(8) 0.000(7) 0.002(6) 0.006(7)
C03T 0.130(9) 0.132(9) 0.137(9) 0.010(7) 0.000(7) -0.003(7)
C47 0.141(9) 0.141(9) 0.144(9) 0.010(7) 0.002(7) -0.001(7)
C29 0.144(9) 0.145(9) 0.148(9) 0.011(7) 0.002(7) -0.001(7)
C044 0.136(9) 0.138(9) 0.143(9) 0.012(7) 0.001(7) 0.000(7)
C03F 0.129(9) 0.133(9) 0.135(9) 0.010(7) 0.001(7) -0.002(7)
C039 0.126(9) 0.130(9) 0.131(9) 0.008(7) 0.000(7) 0.000(7)
C047 0.134(9) 0.135(9) 0.133(9) 0.003(7) 0.002(7) 0.010(7)
C49 0.139(9) 0.140(9) 0.137(9) 0.004(7) 0.002(7) 0.007(7)
C15 0.140(9) 0.142(9) 0.138(9) 0.003(7) 0.001(7) 0.005(7)
C25 0.142(9) 0.142(9) 0.140(9) 0.004(7) 0.002(7) 0.004(7)
C80 0.140(9) 0.140(9) 0.140(9) 0.004(7) 0.002(7) 0.004(7)
C26 0.135(9) 0.136(9) 0.134(9) 0.004(7) 0.002(7) 0.007(7)
C048 0.106(7) 0.096(8) 0.101(7) -0.004(6) -0.005(6) 0.001(6)
C03Y 0.104(7) 0.100(8) 0.105(7) -0.002(6) -0.007(6) 0.001(6)
C03E 0.108(7) 0.101(8) 0.108(7) 0.001(6) -0.007(6) 0.002(6)
C03L 0.108(7) 0.103(8) 0.109(7) 0.001(6) -0.004(6) 0.002(6)
C45 0.106(7) 0.104(8) 0.106(7) 0.001(6) -0.002(6) 0.002(6)
C04J 0.105(7) 0.103(8) 0.103(7) 0.002(6) -0.002(6) 0.001(6)
Au1 0.1114(9) 0.0612(7) 0.1014(8) -0.0024(6) -0.0018(7) 0.0036(7)
Au2 0.0890(10) 0.0754(10) 0.1040(11) 0.0163(7) -0.0045(7) -0.0039(7)

loop_
_atom_type_symbol
_atom_type_description
_atom_type_scat_dispersion_real
_atom_type_scat_dispersion_imag
_atom_type_scat_source
C C 0.0181 0.0091 'International Tables Vol C Tables 4.2.6.8 and 6.1.1.4'
H H 0.0000 0.0000 'International Tables Vol C Tables 4.2.6.8 and 6.1.1.4'
Ag Ag 0.1306 4.2820 'International Tables Vol C Tables 4.2.6.8 and 6.1.1.4'
Au Au -4.4197 7.2980 'International Tables Vol C Tables 4.2.6.8 and 6.1.1.4'
Cl Cl 0.3639 0.7018 'International Tables Vol C Tables 4.2.6.8 and 6.1.1.4'
O O 0.0492 0.0322 'International Tables Vol C Tables 4.2.6.8 and 6.1.1.4'
P P 0.2955 0.4335 'International Tables Vol C Tables 4.2.6.8 and 6.1.1.4'
S S 0.3331 0.5567 'International Tables Vol C Tables 4.2.6.8 and 6.1.1.4'

loop_
_exptl_crystal_face_index_h
_exptl_crystal_face_index_k
_exptl_crystal_face_index_l
_exptl_crystal_face_perp_dist
-1 3 30 0.1309
27 -30 -29 0.1655
-7 30 -6 0.2059
-25 -30 18 0.1790
13 -1 15 0.1742
-11 30 10 0.2132
-4 -5 -30 0.1335
11 30 15 0.2181
-28 -3 -30 0.1956
6 -30 25 0.2166
11 15 -12 0.1967
13 -15 8 0.1800
-8 -15 -2 0.1930
-1 7 -15 0.1754
22 30 9 0.1961
-11 30 -9 0.2159

loop_
_geom_angle_atom_site_label_1
_geom_angle_atom_site_label_2
_geom_angle_atom_site_label_3
_geom_angle
_geom_angle_site_symmetry_1
_geom_angle_site_symmetry_3
_geom_angle_publ_flag
Au02 Au01 Au03 116.15(6) . . ?
Au02 Au01 Ag1 178.44(7) . . ?
Au02 Au01 Ag06 61.74(5) . . ?
Au02 Au01 Ag07 64.03(6) . . ?
Au02 Au01 Ag08 64.22(6) . . ?
Au02 Au01 Ag0A 116.08(6) . . ?
Au02 Au01 Ag0B 116.63(6) . . ?
Au02 Au01 Ag0C 116.05(7) . . ?
Au02 Au01 Ag0D 114.62(6) . . ?
Au02 Au01 Au1 64.64(5) . . ?
Au02 Au01 Au2 178.44(7) . . ?
Au03 Au01 Ag1 64.45(5) . . ?
Au03 Au01 Ag06 115.12(6) . . ?
Au03 Au01 Ag07 115.20(7) . . ?
Au03 Au01 Ag08 62.78(6) . . ?
Au03 Au01 Ag0A 63.55(6) . . ?
Au03 Au01 Ag0B 115.93(7) . . ?
Au03 Au01 Ag0C 116.91(7) . . ?
Au03 Au01 Ag0D 62.15(6) . . ?
Au03 Au01 Au1 178.93(6) . . ?
Au03 Au01 Au2 64.45(5) . . ?
Ag1 Au01 Ag06 119.48(7) . . ?
Ag1 Au01 Ag07 114.42(7) . . ?
Ag1 Au01 Ag08 117.11(7) . . ?
Ag1 Au01 Ag0A 65.47(6) . . ?
Ag1 Au01 Ag0B 63.80(6) . . ?
Ag1 Au01 Ag0C 62.62(6) . . ?
Ag1 Au01 Ag0D 64.24(6) . . ?
Ag06 Au01 Ag0C 119.36(7) . . ?
Ag07 Au01 Ag06 117.37(7) . . ?
Ag07 Au01 Ag08 117.32(7) . . ?
Ag07 Au01 Ag0A 178.72(8) . . ?
Ag07 Au01 Ag0C 62.80(6) . . ?
Ag07 Au01 Ag0D 62.01(7) . . ?
Ag08 Au01 Ag06 60.88(6) . . ?
Ag08 Au01 Ag0C 179.69(9) . . ?
Ag08 Au01 Ag0D 114.21(8) . . ?
Ag0A Au01 Ag06 63.42(7) . . ?
Ag0A Au01 Ag08 62.00(7) . . ?
Ag0A Au01 Ag0C 117.87(7) . . ?
Ag0A Au01 Ag0D 117.10(7) . . ?
Ag0B Au01 Ag06 65.09(7) . . ?
Ag0B Au01 Ag07 118.92(7) . . ?
Ag0B Au01 Ag08 114.38(7) . . ?
Ag0B Au01 Ag0A 62.26(7) . . ?
Ag0B Au01 Ag0C 65.67(7) . . ?
Ag0B Au01 Ag0D 120.19(8) . . ?
Ag0D Au01 Ag06 174.58(8) . . ?
Ag0D Au01 Ag0C 65.56(7) . . ?
Au1 Au01 Ag06 64.46(6) . . ?
Au1 Au01 Ag07 65.74(6) . . ?
Au1 Au01 Ag08 117.40(6) . . ?
Au1 Au01 Ag0A 115.51(7) . . ?
Au1 Au01 Ag0B 63.00(6) . . ?
Au1 Au01 Ag0C 62.91(6) . . ?
Au1 Au01 Ag0D 118.35(7) . . ?
Au2 Au01 Ag06 119.48(7) . . ?
Au2 Au01 Ag07 114.42(7) . . ?
Au2 Au01 Ag08 117.11(7) . . ?
Au2 Au01 Ag0A 65.47(6) . . ?
Au2 Au01 Ag0B 63.80(6) . . ?
Au2 Au01 Ag0C 62.62(6) . . ?
Au2 Au01 Ag0D 64.24(6) . . ?
Au01 Au02 Ag06 61.35(5) . . ?
Au01 Au02 Ag07 59.42(5) . . ?
Au01 Au02 Ag08 59.73(5) . . ?
Au01 Au02 Ag09 61.09(5) . . ?
Au01 Au02 Au1 58.04(4) . . ?
Ag06 Au02 Ag07 113.11(7) . . ?
Ag06 Au02 Ag08 59.34(6) . . ?
Ag06 Au02 Ag09 112.14(7) . . ?
Ag06 Au02 Au1 62.14(5) . . ?
Ag07 Au02 Ag08 109.88(7) . . ?
Ag09 Au02 Ag07 59.93(6) . . ?
Ag09 Au02 Ag08 62.41(6) . . ?
Ag09 Au02 Au1 110.30(6) . . ?
P00H Au02 Au01 174.89(19) . . ?
P00H Au02 Ag06 123.75(19) . . ?
P00H Au02 Ag07 116.44(19) . . ?
P00H Au02 Ag08 121.61(19) . . ?
P00H Au02 Ag09 114.61(19) . . ?
P00H Au02 Au1 123.64(19) . . ?
Au1 Au02 Ag07 61.97(6) . . ?
Au1 Au02 Ag08 108.38(6) . . ?
Au01 Au03 Ag1 57.89(5) . . ?
Au01 Au03 Ag08 60.46(5) . . ?
Au01 Au03 Ag09 60.51(5) . . ?
Au01 Au03 Ag0A 59.82(5) . . ?
Au01 Au03 Ag0D 60.89(6) . . ?
Au01 Au03 Au2 57.89(5) . . ?
Ag1 Au03 Ag09 108.73(7) . . ?
Ag1 Au03 Ag0A 62.01(6) . . ?
Ag08 Au03 Ag1 109.74(7) . . ?
Ag08 Au03 Ag09 62.60(6) . . ?
Ag08 Au03 Ag0A 60.08(7) . . ?
Ag08 Au03 Au2 109.74(7) . . ?
Ag0A Au03 Ag09 111.09(7) . . ?
Ag0D Au03 Ag1 61.65(6) . . ?
Ag0D Au03 Ag08 111.31(7) . . ?
Ag0D Au03 Ag09 59.37(7) . . ?
Ag0D Au03 Ag0A 112.88(8) . . ?
Ag0D Au03 Au2 61.65(6) . . ?
P00W Au03 Au01 178.0(2) . . ?
P00W Au03 Ag1 122.3(3) . . ?
P00W Au03 Ag08 118.2(3) . . ?
P00W Au03 Ag09 120.5(3) . . ?
P00W Au03 Ag0A 118.4(2) . . ?
P00W Au03 Ag0D 121.1(2) . . ?
P00W Au03 Au2 122.3(3) . . ?
Au2 Au03 Ag09 108.73(7) . . ?
Au2 Au03 Ag0A 62.01(6) . . ?
Au01 Ag1 Au03 57.66(5) . . ?
Au01 Ag1 Ag0A 58.69(6) . . ?
Au01 Ag1 Ag0B 59.29(6) . . ?
Au01 Ag1 Ag0C 60.75(6) . . ?
Au01 Ag1 Ag0D 59.65(6) . . ?
Au03 Ag1 Ag0A 59.19(6) . . ?
Au03 Ag1 Ag0B 106.87(7) . . ?
Au03 Ag1 Ag0D 58.58(6) . . ?
Ag0B Ag1 Ag0A 58.72(7) . . ?
Ag0B Ag1 Ag0D 112.33(8) . . ?
Ag0C Ag1 Au03 109.73(7) . . ?
Ag0C Ag1 Ag0A 110.70(8) . . ?
Ag0C Ag1 Ag0B 63.50(7) . . ?
Ag0C Ag1 Ag0D 63.37(7) . . ?
Ag0D Ag1 Ag0A 108.05(8) . . ?
P015 Ag1 Au01 174.7(2) . . ?
P015 Ag1 Au03 123.2(3) . . ?
P015 Ag1 Ag0A 126.6(2) . . ?
P015 Ag1 Ag0B 123.1(3) . . ?
P015 Ag1 Ag0C 115.4(3) . . ?
P015 Ag1 Ag0D 115.8(2) . . ?
Au01 Ag06 Au02 56.91(5) . . ?
Au01 Ag06 Ag08 59.27(6) . . ?
Au01 Ag06 Ag0A 57.78(6) . . ?
Au01 Ag06 Ag0B 56.70(6) . . ?
Au01 Ag06 Ag0E 109.64(8) . . ?
Au01 Ag06 Au1 56.02(5) . . ?
Au02 Ag06 Ag08 61.94(6) . . ?
Au02 Ag06 Ag0A 107.17(8) . . ?
Au02 Ag06 Ag0B 105.54(8) . . ?
Au02 Ag06 Ag0E 166.52(10) . . ?
Au02 Ag06 Au1 59.92(5) . . ?
Ag08 Ag06 Ag0A 59.55(7) . . ?
Ag08 Ag06 Ag0B 106.24(9) . . ?
Ag08 Ag06 Ag0E 111.86(9) . . ?
Ag08 Ag06 Au1 108.68(8) . . ?
Ag0A Ag06 Ag0B 57.71(7) . . ?
Ag0A Ag06 Ag0E 60.79(7) . . ?
Ag0A Ag06 Au1 104.13(8) . . ?
Ag0E Ag06 Ag0B 63.58(7) . . ?
S00Q Ag06 Au01 157.9(2) . . ?
S00Q Ag06 Au02 139.6(2) . . ?
S00Q Ag06 Ag08 136.4(2) . . ?
S00Q Ag06 Ag0A 112.6(2) . . ?
S00Q Ag06 Ag0B 101.2(2) . . ?
S00Q Ag06 Ag0E 53.5(2) . . ?
S00Q Ag06 Au1 114.6(2) . . ?
Au1 Ag06 Ag0B 57.49(6) . . ?
Au1 Ag06 Ag0E 114.97(9) . . ?
Au01 Ag07 Au02 56.55(5) . . ?
Au01 Ag07 Ag09 60.11(6) . . ?
Au01 Ag07 Ag0C 59.34(6) . . ?
Au01 Ag07 Ag0D 59.51(6) . . ?
Au01 Ag07 Ag0G 108.53(8) . . ?
Au01 Ag07 Cl13 127.0(2) . . ?
Au01 Ag07 Au1 56.09(5) . . ?
Au02 Ag07 Ag0C 107.02(8) . . ?
Au02 Ag07 Ag0G 165.07(10) . . ?
Au02 Ag07 Au1 58.84(5) . . ?
Ag09 Ag07 Au02 59.82(6) . . ?
Ag09 Ag07 Ag0C 111.03(9) . . ?
Ag09 Ag07 Ag0G 114.25(10) . . ?
Ag09 Ag07 Au1 107.69(8) . . ?
Ag0C Ag07 Ag0G 60.93(7) . . ?
Ag0C Ag07 Au1 58.66(6) . . ?
Ag0D Ag07 Au02 106.49(8) . . ?
Ag0D Ag07 Ag09 59.43(7) . . ?
Ag0D Ag07 Ag0C 63.47(8) . . ?
Ag0D Ag07 Ag0G 61.09(8) . . ?
Ag0D Ag07 Au1 108.07(8) . . ?
S00J Ag07 Au01 152.7(2) . . ?
S00J Ag07 Au02 139.00(19) . . ?
S00J Ag07 Ag09 104.87(19) . . ?
S00J Ag07 Ag0C 113.95(19) . . ?
S00J Ag07 Ag0D 93.4(2) . . ?
S00J Ag07 Ag0G 54.12(19) . . ?
S00J Ag07 Cl13 75.9(3) . . ?
S00J Ag07 Au1 146.9(2) . . ?
Cl13 Ag07 Au02 105.0(3) . . ?
Cl13 Ag07 Ag09 158.3(3) . . ?
Cl13 Ag07 Ag0C 87.6(3) . . ?
Cl13 Ag07 Ag0D 142.1(3) . . ?
Cl13 Ag07 Ag0G 84.2(3) . . ?
Cl13 Ag07 Au1 71.7(2) . . ?
Au1 Ag07 Ag0G 114.98(8) . . ?
Au01 Ag08 Au02 56.05(5) . . ?
Au01 Ag08 Au03 56.76(5) . . ?
Au01 Ag08 Ag06 59.85(6) . . ?
Au01 Ag08 Ag09 58.38(6) . . ?
Au01 Ag08 Ag0A 58.77(6) . . ?
Au01 Ag08 Ag0F 117.90(9) . . ?
Au02 Ag08 Ag09 58.24(6) . . ?
Au02 Ag08 Ag0F 93.09(8) . . ?
Au03 Ag08 Au02 104.37(7) . . ?
Au03 Ag08 Ag09 59.76(6) . . ?
Au03 Ag08 Ag0A 60.37(7) . . ?
Au03 Ag08 Ag0F 89.83(8) . . ?
Ag06 Ag08 Au02 58.72(6) . . ?
Ag06 Ag08 Au03 109.11(8) . . ?
Ag06 Ag08 Ag09 108.12(9) . . ?
Ag06 Ag08 Ag0A 61.95(7) . . ?
Ag06 Ag08 Ag0F 148.67(10) . . ?
Ag0A Ag08 Au02 106.54(8) . . ?
Ag0A Ag08 Ag09 109.05(9) . . ?
Ag0A Ag08 Ag0F 147.26(10) . . ?
Ag0F Ag08 Ag09 59.58(7) . . ?
S00R Ag08 Au01 148.2(2) . . ?
S00R Ag08 Au02 140.7(2) . . ?
S00R Ag08 Au03 91.8(2) . . ?
S00R Ag08 Ag06 147.5(2) . . ?
S00R Ag08 Ag09 103.8(2) . . ?
S00R Ag08 Ag0A 112.5(2) . . ?
S00R Ag08 Ag0F 50.7(2) . . ?
Au01 Ag09 Au02 56.05(5) . . ?
Au01 Ag09 Au03 55.64(5) . . ?
Au01 Ag09 Ag07 57.96(6) . . ?
Au01 Ag09 Ag08 57.15(6) . . ?
Au01 Ag09 Ag0D 59.02(6) . . ?
Au01 Ag09 Ag0F 116.93(9) . . ?
Au02 Ag09 Au03 103.58(7) . . ?
Au02 Ag09 Ag07 60.25(6) . . ?
Au02 Ag09 Ag08 59.35(6) . . ?
Au02 Ag09 Ag0F 93.96(8) . . ?
Au03 Ag09 Ag08 57.64(6) . . ?
Au03 Ag09 Ag0F 88.76(8) . . ?
Ag07 Ag09 Au03 105.07(8) . . ?
Ag07 Ag09 Ag08 107.70(9) . . ?
Ag07 Ag09 Ag0F 152.69(10) . . ?
Ag0D Ag09 Au02 107.30(8) . . ?
Ag0D Ag09 Au03 58.78(7) . . ?
Ag0D Ag09 Ag07 60.04(8) . . ?
Ag0D Ag09 Ag08 106.73(9) . . ?
Ag0D Ag09 Ag0F 144.16(10) . . ?
Ag0F Ag09 Ag08 59.85(7) . . ?
S00K Ag09 Au01 147.5(2) . . ?
S00K Ag09 Au02 92.6(2) . . ?
S00K Ag09 Au03 137.4(2) . . ?
S00K Ag09 Ag07 117.1(2) . . ?
S00K Ag09 Ag08 101.5(2) . . ?
S00K Ag09 Ag0D 151.0(2) . . ?
S00K Ag09 Ag0F 50.5(2) . . ?
Au01 Ag0A Au03 56.63(5) . . ?
Au01 Ag0A Ag1 55.84(5) . . ?
Au01 Ag0A Ag06 58.79(6) . . ?
Au01 Ag0A Ag08 59.23(6) . . ?
Au01 Ag0A Ag0B 58.58(6) . . ?
Au01 Ag0A Ag0E 110.21(9) . . ?
Au01 Ag0A Au2 55.84(5) . . ?
Au03 Ag0A Ag1 58.80(6) . . ?
Au03 Ag0A Ag06 105.75(8) . . ?
Au03 Ag0A Ag0E 165.90(10) . . ?
Au03 Ag0A Au2 58.80(6) . . ?
Ag1 Ag0A Ag0E 120.05(9) . . ?
Ag06 Ag0A Ag1 107.38(8) . . ?
Ag06 Ag0A Ag0E 60.46(7) . . ?
Ag06 Ag0A Au2 107.38(8) . . ?
Ag08 Ag0A Au03 59.55(6) . . ?
Ag08 Ag0A Ag1 106.77(8) . . ?
Ag08 Ag0A Ag06 58.50(7) . . ?
Ag08 Ag0A Ag0E 110.69(9) . . ?
Ag08 Ag0A Au2 106.77(8) . . ?
Ag0B Ag0A Au03 107.03(8) . . ?
Ag0B Ag0A Ag1 59.31(7) . . ?
Ag0B Ag0A Ag06 62.19(7) . . ?
Ag0B Ag0A Ag08 109.00(9) . . ?
Ag0B Ag0A Ag0E 65.02(8) . . ?
Ag0B Ag0A Au2 59.31(7) . . ?
S00L Ag0A Au01 153.0(2) . . ?
S00L Ag0A Au03 135.2(2) . . ?
S00L Ag0A Ag1 149.1(2) . . ?
S00L Ag0A Ag06 95.1(2) . . ?
S00L Ag0A Ag08 103.0(2) . . ?
S00L Ag0A Ag0B 117.8(2) . . ?
S00L Ag0A Ag0E 54.1(2) . . ?
S00L Ag0A Au2 149.1(2) . . ?
Au2 Ag0A Ag0E 120.05(9) . . ?
Au01 Ag0B Ag1 56.90(6) . . ?
Au01 Ag0B Ag06 58.22(6) . . ?
Au01 Ag0B Ag0A 59.16(6) . . ?
Au01 Ag0B Ag0C 57.95(6) . . ?
Au01 Ag0B Ag0E 106.33(8) . . ?
Au01 Ag0B Au1 57.49(5) . . ?
Au01 Ag0B Au2 56.90(6) . . ?
Ag1 Ag0B Ag06 107.81(8) . . ?
Ag1 Ag0B Ag0C 57.91(7) . . ?
Ag1 Ag0B Ag0E 117.46(9) . . ?
Ag06 Ag0B Ag0C 107.41(8) . . ?
Ag06 Ag0B Ag0E 58.09(7) . . ?
Ag0A Ag0B Ag1 61.98(7) . . ?
Ag0A Ag0B Ag06 60.10(7) . . ?
Ag0A Ag0B Ag0C 108.82(9) . . ?
Ag0A Ag0B Ag0E 59.55(7) . . ?
Ag0A Ag0B Au2 61.98(7) . . ?
Ag0C Ag0B Ag0E 164.10(10) . . ?
S00M Ag0B Au01 154.81(19) . . ?
S00M Ag0B Ag1 121.0(2) . . ?
S00M Ag0B Ag06 105.02(18) . . ?
S00M Ag0B Ag0A 96.76(19) . . ?
S00M Ag0B Ag0C 145.70(18) . . ?
S00M Ag0B Ag0E 50.18(16) . . ?
S00M Ag0B Au1 134.1(2) . . ?
S00M Ag0B Au2 121.0(2) . . ?
Au1 Ag0B Ag06 60.28(6) . . ?
Au1 Ag0B Ag0A 108.29(8) . . ?
Au1 Ag0B Ag0C 58.57(6) . . ?
Au1 Ag0B Ag0E 112.55(9) . . ?
Au2 Ag0B Ag06 107.81(8) . . ?
Au2 Ag0B Ag0C 57.91(7) . . ?
Au2 Ag0B Ag0E 117.46(9) . . ?
Au01 Ag0C Ag1 56.63(6) . . ?
Au01 Ag0C Ag07 57.86(6) . . ?
Au01 Ag0C Ag0B 56.38(6) . . ?
Au01 Ag0C Ag0D 57.00(6) . . ?
Au01 Ag0C Ag0G 107.99(9) . . ?
Au01 Ag0C Au1 56.71(5) . . ?
Au01 Ag0C Au2 56.63(6) . . ?
Ag1 Ag0C Ag07 105.42(9) . . ?
Ag1 Ag0C Ag0B 58.59(7) . . ?
Ag1 Ag0C Ag0D 59.25(7) . . ?
Ag1 Ag0C Ag0G 111.68(9) . . ?
Ag07 Ag0C Ag0B 106.86(9) . . ?
Ag07 Ag0C Ag0D 57.62(7) . . ?
Ag07 Ag0C Ag0G 61.71(7) . . ?
Ag0B Ag0C Ag0D 105.38(9) . . ?
Ag0G Ag0C Ag0B 164.04(10) . . ?
Ag0G Ag0C Ag0D 59.52(8) . . ?
S00Y Ag0C Au01 155.1(2) . . ?
S00Y Ag0C Ag1 138.9(2) . . ?
S00Y Ag0C Ag07 97.3(2) . . ?
S00Y Ag0C Ag0B 144.3(2) . . ?
S00Y Ag0C Ag0D 109.8(2) . . ?
S00Y Ag0C Ag0G 51.6(2) . . ?
S00Y Ag0C Au1 116.3(2) . . ?
S00Y Ag0C Au2 138.9(2) . . ?
Au1 Ag0C Ag07 61.76(7) . . ?
Au1 Ag0C Ag0B 57.83(6) . . ?
Au1 Ag0C Ag0D 105.95(8) . . ?
Au1 Ag0C Ag0G 118.50(9) . . ?
Au2 Ag0C Ag07 105.42(9) . . ?
Au2 Ag0C Ag0B 58.59(7) . . ?
Au2 Ag0C Ag0D 59.25(7) . . ?
Au2 Ag0C Ag0G 111.68(9) . . ?
Au01 Ag0D Au03 56.96(5) . . ?
Au01 Ag0D Ag1 56.11(5) . . ?
Au01 Ag0D Ag07 58.48(6) . . ?
Au01 Ag0D Ag09 60.16(6) . . ?
Au01 Ag0D Ag0C 57.44(6) . . ?
Au01 Ag0D Ag0G 108.69(9) . . ?
Au01 Ag0D Au2 56.11(5) . . ?
Au03 Ag0D Ag1 59.77(6) . . ?
Au03 Ag0D Ag07 107.79(8) . . ?
Au03 Ag0D Ag09 61.85(7) . . ?
Au03 Ag0D Ag0C 105.88(8) . . ?
Au03 Ag0D Ag0G 165.17(10) . . ?
Au03 Ag0D Au2 59.77(6) . . ?
Ag1 Ag0D Ag0C 57.38(7) . . ?
Ag1 Ag0D Ag0G 110.39(9) . . ?
Ag07 Ag0D Ag1 104.95(9) . . ?
Ag07 Ag0D Ag0C 58.91(7) . . ?
Ag07 Ag0D Ag0G 62.31(8) . . ?
Ag07 Ag0D Au2 104.95(9) . . ?
Ag09 Ag0D Ag1 109.19(8) . . ?
Ag09 Ag0D Ag07 60.53(7) . . ?
Ag09 Ag0D Ag0C 108.26(9) . . ?
Ag09 Ag0D Ag0G 116.30(10) . . ?
Ag09 Ag0D Au2 109.19(8) . . ?
Ag0G Ag0D Ag0C 59.92(8) . . ?
S00Z Ag0D Au01 161.0(3) . . ?
S00Z Ag0D Au03 137.5(3) . . ?
S00Z Ag0D Ag1 116.0(2) . . ?
S00Z Ag0D Ag07 113.5(2) . . ?
S00Z Ag0D Ag09 133.8(2) . . ?
S00Z Ag0D Ag0C 103.5(2) . . ?
S00Z Ag0D Ag0G 55.5(2) . . ?
S00Z Ag0D Au2 116.0(2) . . ?
Au2 Ag0D Ag0C 57.38(7) . . ?
Au2 Ag0D Ag0G 110.39(9) . . ?
Ag06 Ag0E Ag0A 58.75(7) . . ?
Ag06 Ag0E Ag0B 58.33(7) . . ?
Ag0A Ag0E Ag0B 55.43(7) . . ?
S00L Ag0E Ag06 92.0(2) . . ?
S00L Ag0E Ag0A 51.36(18) . . ?
S00L Ag0E Ag0B 105.75(19) . . ?
S00M Ag0E Ag06 106.0(2) . . ?
S00M Ag0E Ag0A 94.0(2) . . ?
S00M Ag0E Ag0B 50.93(19) . . ?
S00M Ag0E S00L 123.9(3) . . ?
S00M Ag0E S00Q 116.1(3) . . ?
S00Q Ag0E Ag06 51.78(19) . . ?
S00Q Ag0E Ag0A 109.0(2) . . ?
S00Q Ag0E Ag0B 95.88(18) . . ?
S00Q Ag0E S00L 116.6(3) . . ?
Ag09 Ag0F Ag08 60.57(7) . . ?
S00K Ag0F Ag08 105.0(2) . . ?
S00K Ag0F Ag09 54.1(2) . . ?
S00K Ag0F S00R 158.1(3) . . ?
S00R Ag0F Ag08 53.13(19) . . ?
S00R Ag0F Ag09 106.8(2) . . ?
Ag0C Ag0G Ag07 57.35(7) . . ?
Ag0D Ag0G Ag07 56.61(7) . . ?
Ag0D Ag0G Ag0C 60.56(7) . . ?
S00J Ag0G Ag07 50.71(17) . . ?
S00J Ag0G Ag0C 107.10(18) . . ?
S00J Ag0G Ag0D 87.89(18) . . ?
S00J Ag0G S00Z 105.8(3) . . ?
S00J Ag0G Cl9 86.6(2) . . ?
S00Y Ag0G Ag07 95.6(2) . . ?
S00Y Ag0G Ag0C 53.9(2) . . ?
S00Y Ag0G Ag0D 113.0(2) . . ?
S00Y Ag0G S00J 121.8(3) . . ?
S00Y Ag0G S00Z 130.0(3) . . ?
S00Y Ag0G Cl9 122.4(3) . . ?
S00Z Ag0G Ag07 104.1(2) . . ?
S00Z Ag0G Ag0C 100.5(2) . . ?
S00Z Ag0G Ag0D 51.0(2) . . ?
S00Z Ag0G Cl9 71.1(3) . . ?
Cl9 Ag0G Ag07 135.00(19) . . ?
Cl9 Ag0G Ag0C 165.7(2) . . ?
Cl9 Ag0G Ag0D 117.4(2) . . ?
C01I P00H Au02 115.4(7) . . ?
C01I P00H C01K 102.4(9) . . ?
C01I P00H C01Z 106.0(11) . . ?
C01K P00H Au02 115.7(7) . . ?
C01K P00H C01Z 104.5(10) . . ?
C01Z P00H Au02 111.7(8) . . ?
C01L P00I C01R 101.1(10) . . ?
C01L P00I C01W 105.5(10) . . ?
C01L P00I Au1 116.5(8) . . ?
C01R P00I Au1 113.0(7) . . ?
C01W P00I C01R 104.5(10) . . ?
C01W P00I Au1 114.7(7) . . ?
Ag07 S00J Ag0G 75.2(2) . . ?
C048 S00J Ag07 111.9(8) . . ?
C048 S00J Ag0G 114.3(8) . . ?
Ag0F S00K Ag09 75.4(2) . . ?
C028 S00K Ag09 114.3(8) . . ?
C028 S00K Ag0F 109.9(8) . . ?
Ag0A S00L Ag0E 74.6(2) . . ?
C02O S00L Ag0A 115.4(8) . . ?
C02O S00L Ag0E 109.1(9) . . ?
Ag0E S00M Ag0B 78.9(2) . . ?
C02B S00M Ag0B 108.8(7) . . ?
C02B S00M Ag0E 112.7(8) . . ?
Ag06 S00Q Ag0E 74.8(2) . . ?
C01N S00Q Ag06 112.6(8) . . ?
C01N S00Q Ag0E 106.2(8) . . ?
Ag0F S00R Ag08 76.1(2) . . ?
C03B S00R Ag08 111.2(7) . . ?
C03B S00R Ag0F 104.5(8) . . ?
C03A P00W Au03 109.0(8) . . ?
C03P P00W Au03 118.6(9) . . ?
C03P P00W C03A 106.5(12) . . ?
C047 P00W Au03 113.4(11) . . ?
C047 P00W C03A 106.1(14) . . ?
C047 P00W C03P 102.3(13) . . ?
Ag0G S00Y Ag0C 74.5(3) . . ?
C034 S00Y Ag0C 115.7(9) . . ?
C034 S00Y Ag0G 109.3(9) . . ?
Ag0D S00Z Ag0G 73.4(2) . . ?
C02C S00Z Ag0D 108.8(8) . . ?
C02C S00Z Ag0G 96.5(8) . . ?
C02U Cl9 Ag0G 90.1(7) . . ?
C02K P015 Ag1 110.2(9) . . ?
C02K P015 C03T 101.0(14) . . ?
C02K P015 Au2 110.2(9) . . ?
C02E P015 Ag1 116.4(10) . . ?
C02E P015 C02K 109.5(12) . . ?
C02E P015 C03T 103.6(14) . . ?
C02E P015 Au2 116.4(10) . . ?
C03T P015 Ag1 114.9(10) . . ?
C03T P015 Au2 114.9(10) . . ?
C04J Cl13 Ag07 102.6(9) . . ?
C02N O01B C01J 115.1(18) . . ?
C26 O01H C02Q 118(2) . . ?
C01O C01I P00H 118.8(11) . . ?
C01O C01I C02P 120.0 . . ?
C02P C01I P00H 121.1(11) . . ?
C01I C01O H01O 120.0 . . ?
C02J C01O C01I 120.0 . . ?
C02J C01O H01O 120.0 . . ?
C01O C02J H02J 120.0 . . ?
C01X C02J C01O 120.0 . . ?
C01X C02J H02J 120.0 . . ?
C02J C01X H01X 120.0 . . ?
C02J C01X C03U 120.0 . . ?
C03U C01X H01X 120.0 . . ?
C01X C03U H03U 120.0 . . ?
C02P C03U C01X 120.0 . . ?
C02P C03U H03U 120.0 . . ?
C01I C02P H02P 120.0 . . ?
C03U C02P C01I 120.0 . . ?
C03U C02P H02P 120.0 . . ?
C02N C01K P00H 120.5(11) . . ?
C02N C01K C022 120.0 . . ?
C022 C01K P00H 119.5(11) . . ?
C01K C02N O01B 114.5(15) . . ?
C029 C02N O01B 125.1(15) . . ?
C029 C02N C01K 120.0 . . ?
C02N C029 H029 120.0 . . ?
C02N C029 C033 120.0 . . ?
C033 C029 H029 120.0 . . ?
C029 C033 H033 120.0 . . ?
C035 C033 C029 120.0 . . ?
C035 C033 H033 120.0 . . ?
C033 C035 H035 120.0 . . ?
C022 C035 C033 120.0 . . ?
C022 C035 H035 120.0 . . ?
C01K C022 H022 120.0 . . ?
C035 C022 C01K 120.0 . . ?
C035 C022 H022 120.0 . . ?
C03G C01L P00I 122.8(12) . . ?
C03G C01L C01J 120.0 . . ?
C01J C01L P00I 117.2(12) . . ?
C01L C03G H03G 120.0 . . ?
C01L C03G C042 120.0 . . ?
C042 C03G H03G 120.0 . . ?
C03G C042 H042 120.0 . . ?
C030 C042 C03G 120.0 . . ?
C030 C042 H042 120.0 . . ?
C042 C030 H030 120.0 . . ?
C042 C030 C02H 120.0 . . ?
C02H C030 H030 120.0 . . ?
C030 C02H H02H 120.0 . . ?
C01J C02H C030 120.0 . . ?
C01J C02H H02H 120.0 . . ?
C01L C01J O01B 121.0(15) . . ?
C02H C01J O01B 118.9(15) . . ?
C02H C01J C01L 120.0 . . ?
C01M C01N S00Q 118.9(12) . . ?
C01M C01N C021 120.0 . . ?
C021 C01N S00Q 120.5(12) . . ?
C01N C01M Cl5 124.1(13) . . ?
C01N C01M C03M 120.0 . . ?
C03M C01M Cl5 115.9(13) . . ?
C01M C03M H03M 120.0 . . ?
C04T C03M C01M 120.0 . . ?
C04T C03M H03M 120.0 . . ?
C03M C04T H04T 120.0 . . ?
C045 C04T C03M 120.0 . . ?
C045 C04T H04T 120.0 . . ?
C04T C045 H045 120.0 . . ?
C04T C045 C021 120.0 . . ?
C021 C045 H045 120.0 . . ?
C01N C021 Cl4 123.7(13) . . ?
C045 C021 Cl4 116.3(13) . . ?
C045 C021 C01N 120.0 . . ?
C036 C01R P00I 119.9(12) . . ?
C036 C01R C02D 120.0 . . ?
C02D C01R P00I 120.0(12) . . ?
C01R C036 H036 120.0 . . ?
C01R C036 C04C 120.0 . . ?
C04C C036 H036 120.0 . . ?
C036 C04C H04C 120.0 . . ?
C02M C04C C036 120.0 . . ?
C02M C04C H04C 120.0 . . ?
C04C C02M H02M 120.0 . . ?
C03V C02M C04C 120.0 . . ?
C03V C02M H02M 120.0 . . ?
C02M C03V H03V 120.0 . . ?
C02M C03V C02D 120.0 . . ?
C02D C03V H03V 120.0 . . ?
C01R C02D H02D 120.0 . . ?
C03V C02D C01R 120.0 . . ?
C03V C02D H02D 120.0 . . ?
C04A C01W P00I 119.7(11) . . ?
C04A C01W C01V 120.0 . . ?
C01V C01W P00I 119.9(10) . . ?
C01W C04A H04A 120.0 . . ?
C031 C04A C01W 120.0 . . ?
C031 C04A H04A 120.0 . . ?
C04A C031 H031 120.0 . . ?
C04A C031 C03O 120.0 . . ?
C03O C031 H031 120.0 . . ?
C031 C03O H03O 120.0 . . ?
C031 C03O C02Y 120.0 . . ?
C02Y C03O H03O 120.0 . . ?
C03O C02Y H02Y 120.0 . . ?
C03O C02Y C01V 120.0 . . ?
C01V C02Y H02Y 120.0 . . ?
C01W C01V H01V 120.0 . . ?
C02Y C01V C01W 120.0 . . ?
C02Y C01V H01V 120.0 . . ?
C04D C01Z P00H 122.0(13) . . ?
C04D C01Z C01Q 120.0 . . ?
C01Q C01Z P00H 118.0(13) . . ?
C01Z C04D H04D 120.0 . . ?
C02Z C04D C01Z 120.0 . . ?
C02Z C04D H04D 120.0 . . ?
C04D C02Z H02Z 120.0 . . ?
C02L C02Z C04D 120.0 . . ?
C02L C02Z H02Z 120.0 . . ?
C02Z C02L H02L 120.0 . . ?
C02Z C02L C037 120.0 . . ?
C037 C02L H02L 120.0 . . ?
C02L C037 H037 120.0 . . ?
C01Q C037 C02L 120.0 . . ?
C01Q C037 H037 120.0 . . ?
C01Z C01Q H01Q 120.0 . . ?
C037 C01Q C01Z 120.0 . . ?
C037 C01Q H01Q 120.0 . . ?
C049 C028 S00K 118.3(13) . . ?
C049 C028 C024 120.0 . . ?
C024 C028 S00K 121.4(13) . . ?
C028 C049 Cl 125.1(13) . . ?
C026 C049 Cl 114.8(13) . . ?
C026 C049 C028 120.0 . . ?
C049 C026 H026 120.0 . . ?
C03H C026 C049 120.0 . . ?
C03H C026 H026 120.0 . . ?
C026 C03H H03H 120.0 . . ?
C026 C03H C025 120.0 . . ?
C025 C03H H03H 120.0 . . ?
C03H C025 H025 120.0 . . ?
C024 C025 C03H 120.0 . . ?
C024 C025 H025 120.0 . . ?
C028 C024 Cl1 120.5(13) . . ?
C025 C024 Cl1 119.4(13) . . ?
C025 C024 C028 120.0 . . ?
C040 C02B S00M 117.7(12) . . ?
C040 C02B C03S 120.0 . . ?
C03S C02B S00M 122.2(12) . . ?
C02B C040 Cl14 124.6(13) . . ?
C02B C040 C03N 120.0 . . ?
C03N C040 Cl14 115.4(13) . . ?
C040 C03N H03N 120.0 . . ?
C04B C03N C040 120.0 . . ?
C04B C03N H03N 120.0 . . ?
C03N C04B H04B 120.0 . . ?
C03N C04B C02W 120.0 . . ?
C02W C04B H04B 120.0 . . ?
C04B C02W H02W 120.0 . . ?
C03S C02W C04B 120.0 . . ?
C03S C02W H02W 120.0 . . ?
C02B C03S Cl15 121.0(12) . . ?
C02W C03S Cl15 118.7(12) . . ?
C02W C03S C02B 120.0 . . ?
C04R C02K P015 121.3(15) . . ?
C04R C02K C020 120.0 . . ?
C020 C02K P015 118.7(15) . . ?
C02K C04R H04R 120.0 . . ?
C04O C04R C02K 120.0 . . ?
C04O C04R H04R 120.0 . . ?
C04R C04O H04O 120.0 . . ?
C04P C04O C04R 120.0 . . ?
C04P C04O H04O 120.0 . . ?
C04O C04P H04P 120.0 . . ?
C04O C04P C02I 120.0 . . ?
C02I C04P H04P 120.0 . . ?
C04P C02I H02I 120.0 . . ?
C020 C02I C04P 120.0 . . ?
C020 C02I H02I 120.0 . . ?
C02K C020 H020 120.0 . . ?
C02I C020 C02K 120.0 . . ?
C02I C020 H020 120.0 . . ?
C01U C02O S00L 117.3(13) . . ?
C02T C02O S00L 122.7(13) . . ?
C02T C02O C01U 120.0 . . ?
C02O C01U Cl6 123.4(14) . . ?
C03Q C01U Cl6 116.5(13) . . ?
C03Q C01U C02O 120.0 . . ?
C01U C03Q H03Q 120.0 . . ?
C01U C03Q C02S 120.0 . . ?
C02S C03Q H03Q 120.0 . . ?
C03Q C02S H02S 120.0 . . ?
C027 C02S C03Q 120.0 . . ?
C027 C02S H02S 120.0 . . ?
C02S C027 H027 120.0 . . ?
C02S C027 C02T 120.0 . . ?
C02T C027 H027 120.0 . . ?
C02O C02T Cl7 123.8(13) . . ?
C027 C02T Cl7 116.2(13) . . ?
C027 C02T C02O 120.0 . . ?
O01H C02Q C02E 110(2) . . ?
O01H C02Q C04M 129(2) . . ?
C02E C02Q C04M 120.0 . . ?
C02Q C02E P015 122.8(15) . . ?
C01T C02E P015 117.1(15) . . ?
C01T C02E C02Q 120.0 . . ?
C02E C01T H01T 120.0 . . ?
C02E C01T C04U 120.0 . . ?
C04U C01T H01T 120.0 . . ?
C01T C04U H04U 120.0 . . ?
C71 C04U C01T 120.0 . . ?
C71 C04U H04U 120.0 . . ?
C04U C71 H71 120.0 . . ?
C04U C71 C04M 120.0 . . ?
C04M C71 H71 120.0 . . ?
C02Q C04M H04M 120.0 . . ?
C71 C04M C02Q 120.0 . . ?
C71 C04M H04M 120.0 . . ?
C02C C02U Cl9 123.6(12) . . ?
C02C C02U C02X 120.0 . . ?
C02X C02U Cl9 116.3(12) . . ?
C02U C02C S00Z 119.7(12) . . ?
C02U C02C C03D 120.0 . . ?
C03D C02C S00Z 120.2(12) . . ?
C02C C03D Cl8 123.5(12) . . ?
C02C C03D C02V 120.0 . . ?
C02V C03D Cl8 116.4(12) . . ?
C03D C02V H02V 120.0 . . ?
C023 C02V C03D 120.0 . . ?
C023 C02V H02V 120.0 . . ?
C02V C023 H023 120.0 . . ?
C02V C023 C02X 120.0 . . ?
C02X C023 H023 120.0 . . ?
C02U C02X H02X 120.0 . . ?
C023 C02X C02U 120.0 . . ?
C023 C02X H02X 120.0 . . ?
C04K C034 S00Y 119.1(14) . . ?
C04K C034 C03C 120.0 . . ?
C03C C034 S00Y 120.8(14) . . ?
C034 C04K Cl10 123.4(14) . . ?
C03J C04K Cl10 116.4(14) . . ?
C03J C04K C034 120.0 . . ?
C04K C03J H03J 120.0 . . ?
C04K C03J C03W 120.0 . . ?
C03W C03J H03J 120.0 . . ?
C03J C03W H03W 120.0 . . ?
C04E C03W C03J 120.0 . . ?
C04E C03W H03W 120.0 . . ?
C03W C04E H04E 120.0 . . ?
C03W C04E C03C 120.0 . . ?
C03C C04E H04E 120.0 . . ?
C034 C03C Cl11 121.7(15) . . ?
C04E C03C Cl11 118.2(15) . . ?
C04E C03C C034 120.0 . . ?
C03R C03A P00W 115.6(13) . . ?
C03R C03A C041 120.0 . . ?
C041 C03A P00W 124.1(13) . . ?
C03A C03R H03R 120.0 . . ?
C02G C03R C03A 120.0 . . ?
C02G C03R H03R 120.0 . . ?
C03R C02G H02G 120.0 . . ?
C04H C02G C03R 120.0 . . ?
C04H C02G H02G 120.0 . . ?
C02G C04H H04H 120.0 . . ?
C02G C04H C046 120.0 . . ?
C046 C04H H04H 120.0 . . ?
C04H C046 H046 120.0 . . ?
C041 C046 C04H 120.0 . . ?
C041 C046 H046 120.0 . . ?
C03A C041 H041 120.0 . . ?
C046 C041 C03A 120.0 . . ?
C046 C041 H041 120.0 . . ?
C03Z C03B S00R 120.3(12) . . ?
C03Z C03B C02R 120.0 . . ?
C02R C03B S00R 119.6(12) . . ?
C03B C03Z Cl2 121.9(13) . . ?
C03B C03Z C04G 120.0 . . ?
C04G C03Z Cl2 118.1(13) . . ?
C03Z C04G H04G 120.0 . . ?
C04Q C04G C03Z 120.0 . . ?
C04Q C04G H04G 120.0 . . ?
C04G C04Q H04Q 120.0 . . ?
C04G C04Q C03K 120.0 . . ?
C03K C04Q H04Q 120.0 . . ?
C04Q C03K H03K 120.0 . . ?
C02R C03K C04Q 120.0 . . ?
C02R C03K H03K 120.0 . . ?
C03B C02R Cl3 122.7(13) . . ?
C03K C02R Cl3 117.0(13) . . ?
C03K C02R C03B 120.0 . . ?
C01S C03P P00W 119.5(14) . . ?
C01S C03P C04I 120.0 . . ?
C04I C03P P00W 120.4(14) . . ?
C03P C01S H01S 120.0 . . ?
C032 C01S C03P 120.0 . . ?
C032 C01S H01S 120.0 . . ?
C01S C032 H032 120.0 . . ?
C01S C032 C62 120.0 . . ?
C62 C032 H032 120.0 . . ?
C032 C62 H62 120.0 . . ?
C04L C62 C032 120.0 . . ?
C04L C62 H62 120.0 . . ?
C62 C04L H04L 120.0 . . ?
C62 C04L C04I 120.0 . . ?
C04I C04L H04L 120.0 . . ?
C03P C04I H04I 120.0 . . ?
C04L C04I C03P 120.0 . . ?
C04L C04I H04I 120.0 . . ?
C47 C03T P015 120.7(18) . . ?
C47 C03T C039 120.0 . . ?
C039 C03T P015 119.1(18) . . ?
C03T C47 H47 120.0 . . ?
C03T C47 C29 120.0 . . ?
C29 C47 H47 120.0 . . ?
C47 C29 H29 120.0 . . ?
C47 C29 C044 120.0 . . ?
C044 C29 H29 120.0 . . ?
C29 C044 H044 120.0 . . ?
C03F C044 C29 120.0 . . ?
C03F C044 H044 120.0 . . ?
C044 C03F H03F 120.0 . . ?
C039 C03F C044 120.0 . . ?
C039 C03F H03F 120.0 . . ?
C03T C039 H039 120.0 . . ?
C03F C039 C03T 120.0 . . ?
C03F C039 H039 120.0 . . ?
C49 C047 P00W 123(2) . . ?
C49 C047 C26 120.0 . . ?
C26 C047 P00W 117(2) . . ?
C047 C49 H49 120.0 . . ?
C15 C49 C047 120.0 . . ?
C15 C49 H49 120.0 . . ?
C49 C15 H15 120.0 . . ?
C49 C15 C25 120.0 . . ?
C25 C15 H15 120.0 . . ?
C15 C25 H25 120.0 . . ?
C80 C25 C15 120.0 . . ?
C80 C25 H25 120.0 . . ?
C25 C80 H80 120.0 . . ?
C25 C80 C26 120.0 . . ?
C26 C80 H80 120.0 . . ?
O01H C26 C047 125(3) . . ?
O01H C26 C80 115(3) . . ?
C80 C26 C047 120.0 . . ?
C03Y C048 S00J 118.8(13) . . ?
C03Y C048 C04J 120.0 . . ?
C04J C048 S00J 121.1(13) . . ?
C048 C03Y Cl12 119.8(14) . . ?
C048 C03Y C03E 120.0 . . ?
C03E C03Y Cl12 120.2(14) . . ?
C03Y C03E H03E 120.0 . . ?
C03L C03E C03Y 120.0 . . ?
C03L C03E H03E 120.0 . . ?
C03E C03L H03L 120.0 . . ?
C03E C03L C45 120.0 . . ?
C45 C03L H03L 120.0 . . ?
C03L C45 H45 120.0 . . ?
C04J C45 C03L 120.0 . . ?
C04J C45 H45 120.0 . . ?
C048 C04J Cl13 123.1(13) . . ?
C45 C04J Cl13 116.9(13) . . ?
C45 C04J C048 120.0 . . ?
Au01 Au1 Au02 57.33(4) . . ?
Au01 Au1 Ag06 59.51(5) . . ?
Au01 Au1 Ag07 58.17(5) . . ?
Au01 Au1 Ag0B 59.50(6) . . ?
Au01 Au1 Ag0C 60.38(6) . . ?
Au02 Au1 Ag06 57.94(5) . . ?
Au02 Au1 Ag07 59.20(5) . . ?
Au02 Au1 Ag0C 108.06(7) . . ?
Ag06 Au1 Ag07 107.41(7) . . ?
Ag0B Au1 Au02 107.76(7) . . ?
Ag0B Au1 Ag06 62.24(7) . . ?
Ag0B Au1 Ag07 109.65(7) . . ?
Ag0B Au1 Ag0C 63.60(7) . . ?
Ag0C Au1 Ag06 112.92(8) . . ?
Ag0C Au1 Ag07 59.58(6) . . ?
P00I Au1 Au01 175.9(2) . . ?
P00I Au1 Au02 122.8(2) . . ?
P00I Au1 Ag06 116.7(2) . . ?
P00I Au1 Ag07 125.8(2) . . ?
P00I Au1 Ag0B 117.8(2) . . ?
P00I Au1 Ag0C 121.9(2) . . ?
Au01 Au2 Au03 57.66(5) . . ?
Au01 Au2 Ag0A 58.69(6) . . ?
Au01 Au2 Ag0B 59.29(6) . . ?
Au01 Au2 Ag0C 60.75(6) . . ?
Au01 Au2 Ag0D 59.65(6) . . ?
Au03 Au2 Ag0A 59.19(6) . . ?
Au03 Au2 Ag0B 106.87(7) . . ?
Au03 Au2 Ag0D 58.58(6) . . ?
Ag0B Au2 Ag0A 58.72(7) . . ?
Ag0B Au2 Ag0D 112.33(8) . . ?
Ag0C Au2 Au03 109.73(7) . . ?
Ag0C Au2 Ag0A 110.70(8) . . ?
Ag0C Au2 Ag0B 63.50(7) . . ?
Ag0C Au2 Ag0D 63.37(7) . . ?
Ag0D Au2 Ag0A 108.05(8) . . ?
P015 Au2 Au01 174.7(2) . . ?
P015 Au2 Au03 123.2(3) . . ?
P015 Au2 Ag0A 126.6(2) . . ?
P015 Au2 Ag0B 123.1(3) . . ?
P015 Au2 Ag0C 115.4(3) . . ?
P015 Au2 Ag0D 115.8(2) . . ?

loop_
_geom_bond_atom_site_label_1
_geom_bond_atom_site_label_2
_geom_bond_distance
_geom_bond_site_symmetry_2
_geom_bond_publ_flag
Au01 Au02 2.7058(16) . ?
Au01 Au03 2.7082(17) . ?
Au01 Ag1 2.7150(18) . ?
Au01 Ag06 2.834(2) . ?
Au01 Ag07 2.792(2) . ?
Au01 Ag08 2.817(2) . ?
Au01 Ag0A 2.803(2) . ?
Au01 Ag0B 2.786(2) . ?
Au01 Ag0C 2.836(2) . ?
Au01 Ag0D 2.822(2) . ?
Au01 Au1 2.7272(18) . ?
Au01 Au2 2.7150(18) . ?
Au02 Ag06 2.845(2) . ?
Au02 Ag07 2.915(2) . ?
Au02 Ag08 2.937(2) . ?
Au02 Ag09 2.903(2) . ?
Au02 P00H 2.317(7) . ?
Au02 Au1 2.9046(18) . ?
Au03 Ag1 2.892(2) . ?
Au03 Ag08 2.879(3) . ?
Au03 Ag09 2.945(2) . ?
Au03 Ag0A 2.903(2) . ?
Au03 Ag0D 2.856(3) . ?
Au03 P00W 2.319(9) . ?
Au03 Au2 2.892(2) . ?
Ag1 Ag0A 2.985(3) . ?
Ag1 Ag0B 2.908(3) . ?
Ag1 Ag0C 2.887(3) . ?
Ag1 Ag0D 2.945(3) . ?
Ag1 P015 2.364(9) . ?
Ag06 Ag08 2.863(3) . ?
Ag06 Ag0A 2.963(3) . ?
Ag06 Ag0B 3.024(3) . ?
Ag06 Ag0E 3.016(3) . ?
Ag06 S00Q 2.456(8) . ?
Ag06 Au1 2.967(2) . ?
Ag07 Ag09 2.906(3) . ?
Ag07 Ag0C 2.933(3) . ?
Ag07 Ag0D 2.892(3) . ?
Ag07 Ag0G 3.067(3) . ?
Ag07 S00J 2.456(7) . ?
Ag07 Cl13 2.840(11) . ?
Ag07 Au1 2.996(3) . ?
Ag08 Ag09 3.026(3) . ?
Ag08 Ag0A 2.895(3) . ?
Ag08 Ag0F 3.005(3) . ?
Ag08 S00R 2.476(8) . ?
Ag09 Ag0D 2.874(3) . ?
Ag09 Ag0F 2.996(3) . ?
Ag09 S00K 2.507(8) . ?
Ag0A Ag0B 2.890(3) . ?
Ag0A Ag0E 3.025(3) . ?
Ag0A S00L 2.451(8) . ?
Ag0A Au2 2.985(3) . ?
Ag0B Ag0C 3.049(3) . ?
Ag0B Ag0E 3.181(3) . ?
Ag0B S00M 2.517(8) . ?
Ag0B Au1 2.881(3) . ?
Ag0B Au2 2.908(3) . ?
Ag0C Ag0D 3.064(3) . ?
Ag0C Ag0G 3.044(3) . ?
Ag0C S00Y 2.552(9) . ?
Ag0C Au1 2.905(3) . ?
Ag0C Au2 2.887(3) . ?
Ag0D Ag0G 3.032(3) . ?
Ag0D S00Z 2.460(8) . ?
Ag0D Au2 2.945(3) . ?
Ag0E S00L 2.541(8) . ?
Ag0E S00M 2.490(7) . ?
Ag0E S00Q 2.511(9) . ?
Ag0F S00K 2.390(8) . ?
Ag0F S00R 2.396(9) . ?
Ag0G S00J 2.571(8) . ?
Ag0G S00Y 2.476(9) . ?
Ag0G S00Z 2.607(10) . ?
Ag0G Cl9 2.926(8) . ?
P00H C01I 1.824(16) . ?
P00H C01K 1.847(14) . ?
P00H C01Z 1.856(18) . ?
P00I C01L 1.786(16) . ?
P00I C01R 1.835(17) . ?
P00I C01W 1.816(16) . ?
P00I Au1 2.356(8) . ?
S00J C048 1.804(17) . ?
S00K C028 1.783(16) . ?
S00L C02O 1.785(17) . ?
S00M C02B 1.808(16) . ?
Cl15 C03S 1.695(17) . ?
Cl2 C03Z 1.718(16) . ?
Cl6 C01U 1.695(18) . ?
S00Q C01N 1.793(18) . ?
S00R C03B 1.816(17) . ?
Cl14 C040 1.729(17) . ?
Cl1 C024 1.687(17) . ?
Cl7 C02T 1.708(18) . ?
Cl10 C04K 1.720(19) . ?
P00W C03A 1.83(2) . ?
P00W C03P 1.835(19) . ?
P00W C047 1.81(2) . ?
Cl4 C021 1.698(16) . ?
S00Y C034 1.801(19) . ?
S00Z C02C 1.781(15) . ?
Cl5 C01M 1.709(16) . ?
Cl9 C02U 1.719(17) . ?
Cl C049 1.728(18) . ?
Cl3 C02R 1.702(17) . ?
Cl8 C03D 1.717(17) . ?
P015 C02K 1.81(2) . ?
P015 C02E 1.79(2) . ?
P015 C03T 1.86(2) . ?
P015 Au2 2.364(9) . ?
Cl11 C03C 1.699(19) . ?
Cl13 C04J 1.726(18) . ?
Cl12 C03Y 1.679(19) . ?
O01B C02N 1.40(2) . ?
O01B C01J 1.41(2) . ?
O01H C02Q 1.37(3) . ?
O01H C26 1.35(4) . ?
C01I C01O 1.3900 . ?
C01I C02P 1.3900 . ?
C01O H01O 0.9300 . ?
C01O C02J 1.3900 . ?
C02J H02J 0.9300 . ?
C02J C01X 1.3900 . ?
C01X H01X 0.9300 . ?
C01X C03U 1.3900 . ?
C03U H03U 0.9300 . ?
C03U C02P 1.3900 . ?
C02P H02P 0.9300 . ?
C01K C02N 1.3900 . ?
C01K C022 1.3900 . ?
C02N C029 1.3900 . ?
C029 H029 0.9300 . ?
C029 C033 1.3900 . ?
C033 H033 0.9300 . ?
C033 C035 1.3900 . ?
C035 H035 0.9300 . ?
C035 C022 1.3900 . ?
C022 H022 0.9300 . ?
C01L C03G 1.3900 . ?
C01L C01J 1.3900 . ?
C03G H03G 0.9300 . ?
C03G C042 1.3900 . ?
C042 H042 0.9300 . ?
C042 C030 1.3900 . ?
C030 H030 0.9300 . ?
C030 C02H 1.3900 . ?
C02H H02H 0.9300 . ?
C02H C01J 1.3900 . ?
C01N C01M 1.3900 . ?
C01N C021 1.3900 . ?
C01M C03M 1.3900 . ?
C03M H03M 0.9300 . ?
C03M C04T 1.3900 . ?
C04T H04T 0.9300 . ?
C04T C045 1.3900 . ?
C045 H045 0.9300 . ?
C045 C021 1.3900 . ?
C01R C036 1.3900 . ?
C01R C02D 1.3900 . ?
C036 H036 0.9300 . ?
C036 C04C 1.3900 . ?
C04C H04C 0.9300 . ?
C04C C02M 1.3900 . ?
C02M H02M 0.9300 . ?
C02M C03V 1.3900 . ?
C03V H03V 0.9300 . ?
C03V C02D 1.3900 . ?
C02D H02D 0.9300 . ?
C01W C04A 1.3900 . ?
C01W C01V 1.3900 . ?
C04A H04A 0.9300 . ?
C04A C031 1.3900 . ?
C031 H031 0.9300 . ?
C031 C03O 1.3900 . ?
C03O H03O 0.9300 . ?
C03O C02Y 1.3900 . ?
C02Y H02Y 0.9300 . ?
C02Y C01V 1.3900 . ?
C01V H01V 0.9300 . ?
C01Z C04D 1.3900 . ?
C01Z C01Q 1.3900 . ?
C04D H04D 0.9300 . ?
C04D C02Z 1.3900 . ?
C02Z H02Z 0.9300 . ?
C02Z C02L 1.3900 . ?
C02L H02L 0.9300 . ?
C02L C037 1.3900 . ?
C037 H037 0.9300 . ?
C037 C01Q 1.3900 . ?
C01Q H01Q 0.9300 . ?
C028 C049 1.3900 . ?
C028 C024 1.3900 . ?
C049 C026 1.3900 . ?
C026 H026 0.9300 . ?
C026 C03H 1.3900 . ?
C03H H03H 0.9300 . ?
C03H C025 1.3900 . ?
C025 H025 0.9300 . ?
C025 C024 1.3900 . ?
C02B C040 1.3900 . ?
C02B C03S 1.3900 . ?
C040 C03N 1.3900 . ?
C03N H03N 0.9300 . ?
C03N C04B 1.3900 . ?
C04B H04B 0.9300 . ?
C04B C02W 1.3900 . ?
C02W H02W 0.9300 . ?
C02W C03S 1.3900 . ?
C02K C04R 1.3900 . ?
C02K C020 1.3900 . ?
C04R H04R 0.9300 . ?
C04R C04O 1.3900 . ?
C04O H04O 0.9300 . ?
C04O C04P 1.3900 . ?
C04P H04P 0.9300 . ?
C04P C02I 1.3900 . ?
C02I H02I 0.9300 . ?
C02I C020 1.3900 . ?
C020 H020 0.9300 . ?
C02O C01U 1.3900 . ?
C02O C02T 1.3900 . ?
C01U C03Q 1.3900 . ?
C03Q H03Q 0.9300 . ?
C03Q C02S 1.3900 . ?
C02S H02S 0.9300 . ?
C02S C027 1.3900 . ?
C027 H027 0.9300 . ?
C027 C02T 1.3900 . ?
C02Q C02E 1.3900 . ?
C02Q C04M 1.3900 . ?
C02E C01T 1.3900 . ?
C01T H01T 0.9300 . ?
C01T C04U 1.3900 . ?
C04U H04U 0.9300 . ?
C04U C71 1.3900 . ?
C71 H71 0.9300 . ?
C71 C04M 1.3900 . ?
C04M H04M 0.9300 . ?
C02U C02C 1.3900 . ?
C02U C02X 1.3900 . ?
C02C C03D 1.3900 . ?
C03D C02V 1.3900 . ?
C02V H02V 0.9300 . ?
C02V C023 1.3900 . ?
C023 H023 0.9300 . ?
C023 C02X 1.3900 . ?
C02X H02X 0.9300 . ?
C034 C04K 1.3900 . ?
C034 C03C 1.3900 . ?
C04K C03J 1.3900 . ?
C03J H03J 0.9300 . ?
C03J C03W 1.3900 . ?
C03W H03W 0.9300 . ?
C03W C04E 1.3900 . ?
C04E H04E 0.9300 . ?
C04E C03C 1.3900 . ?
C03A C03R 1.3900 . ?
C03A C041 1.3900 . ?
C03R H03R 0.9300 . ?
C03R C02G 1.3900 . ?
C02G H02G 0.9300 . ?
C02G C04H 1.3900 . ?
C04H H04H 0.9300 . ?
C04H C046 1.3900 . ?
C046 H046 0.9300 . ?
C046 C041 1.3900 . ?
C041 H041 0.9300 . ?
C03B C03Z 1.3900 . ?
C03B C02R 1.3900 . ?
C03Z C04G 1.3900 . ?
C04G H04G 0.9300 . ?
C04G C04Q 1.3900 . ?
C04Q H04Q 0.9300 . ?
C04Q C03K 1.3900 . ?
C03K H03K 0.9300 . ?
C03K C02R 1.3900 . ?
C03P C01S 1.3900 . ?
C03P C04I 1.3900 . ?
C01S H01S 0.9300 . ?
C01S C032 1.3900 . ?
C032 H032 0.9300 . ?
C032 C62 1.3900 . ?
C62 H62 0.9300 . ?
C62 C04L 1.3900 . ?
C04L H04L 0.9300 . ?
C04L C04I 1.3900 . ?
C04I H04I 0.9300 . ?
C03T C47 1.3900 . ?
C03T C039 1.3900 . ?
C47 H47 0.9300 . ?
C47 C29 1.3900 . ?
C29 H29 0.9300 . ?
C29 C044 1.3900 . ?
C044 H044 0.9300 . ?
C044 C03F 1.3900 . ?
C03F H03F 0.9300 . ?
C03F C039 1.3900 . ?
C039 H039 0.9300 . ?
C047 C49 1.3900 . ?
C047 C26 1.3900 . ?
C49 H49 0.9300 . ?
C49 C15 1.3900 . ?
C15 H15 0.9300 . ?
C15 C25 1.3900 . ?
C25 H25 0.9300 . ?
C25 C80 1.3900 . ?
C80 H80 0.9300 . ?
C80 C26 1.3900 . ?
C048 C03Y 1.3900 . ?
C048 C04J 1.3900 . ?
C03Y C03E 1.3900 . ?
C03E H03E 0.9300 . ?
C03E C03L 1.3900 . ?
C03L H03L 0.9300 . ?
C03L C45 1.3900 . ?
C45 H45 0.9300 . ?
C45 C04J 1.3900 . ?

loop_
_geom_torsion_atom_site_label_1
_geom_torsion_atom_site_label_2
_geom_torsion_atom_site_label_3
_geom_torsion_atom_site_label_4
_geom_torsion
_geom_torsion_site_symmetry_1
_geom_torsion_site_symmetry_2
_geom_torsion_site_symmetry_3
_geom_torsion_site_symmetry_4
_geom_torsion_publ_flag
Au02 P00H C01I C01O 25.8(14) . . . . ?
Au02 P00H C01I C02P -157.2(10) . . . . ?
Au02 P00H C01K C02N 53.4(12) . . . . ?
Au02 P00H C01K C022 -126.7(9) . . . . ?
Au02 P00H C01Z C04D -138.8(10) . . . . ?
Au02 P00H C01Z C01Q 42.9(13) . . . . ?
Au03 P00W C03A C03R 52.2(12) . . . . ?
Au03 P00W C03A C041 -134.5(11) . . . . ?
Au03 P00W C03P C01S 15.6(18) . . . . ?
Au03 P00W C03P C04I -161.8(12) . . . . ?
Au03 P00W C047 C49 -129.8(15) . . . . ?
Au03 P00W C047 C26 49.4(16) . . . . ?
Ag1 P015 C02K C04R -156.1(11) . . . . ?
Ag1 P015 C02K C020 22.0(15) . . . . ?
Ag1 P015 C02E C02Q 46.1(17) . . . . ?
Ag1 P015 C02E C01T -136.5(12) . . . . ?
Ag1 P015 C03T C47 -159.5(13) . . . . ?
Ag1 P015 C03T C039 25(2) . . . . ?
Ag06 S00Q C01N C01M -60.6(13) . . . . ?
Ag06 S00Q C01N C021 127.7(10) . . . . ?
Ag07 S00J C048 C03Y -162.8(10) . . . . ?
Ag07 S00J C048 C04J 14.7(15) . . . . ?
Ag07 Cl13 C04J C048 -19.3(16) . . . . ?
Ag07 Cl13 C04J C45 163.7(11) . . . . ?
Ag08 S00R C03B C03Z -41.3(13) . . . . ?
Ag08 S00R C03B C02R 141.7(9) . . . . ?
Ag09 S00K C028 C049 131.3(9) . . . . ?
Ag09 S00K C028 C024 -55.6(12) . . . . ?
Ag0A S00L C02O C01U -174.9(9) . . . . ?
Ag0A S00L C02O C02T 4.9(17) . . . . ?
Ag0B S00M C02B C040 -41.2(12) . . . . ?
Ag0B S00M C02B C03S 142.9(10) . . . . ?
Ag0C S00Y C034 C04K -35.8(16) . . . . ?
Ag0C S00Y C034 C03C 148.9(11) . . . . ?
Ag0D S00Z C02C C02U 121.5(10) . . . . ?
Ag0D S00Z C02C C03D -62.0(12) . . . . ?
Ag0E S00L C02O C01U 103.5(12) . . . . ?
Ag0E S00L C02O C02T -76.7(14) . . . . ?
Ag0E S00M C02B C040 -126.8(9) . . . . ?
Ag0E S00M C02B C03S 57.4(13) . . . . ?
Ag0E S00Q C01N C01M -140.5(10) . . . . ?
Ag0E S00Q C01N C021 47.8(13) . . . . ?
Ag0F S00K C028 C049 48.9(12) . . . . ?
Ag0F S00K C028 C024 -138.0(9) . . . . ?
Ag0F S00R C03B C03Z -121.8(10) . . . . ?
Ag0F S00R C03B C02R 61.3(11) . . . . ?
Ag0G S00J C048 C03Y 114.2(12) . . . . ?
Ag0G S00J C048 C04J -68.3(15) . . . . ?
Ag0G S00Y C034 C04K -117.4(12) . . . . ?
Ag0G S00Y C034 C03C 67.3(15) . . . . ?
Ag0G S00Z C02C C02U 46.8(11) . . . . ?
Ag0G S00Z C02C C03D -136.7(10) . . . . ?
Ag0G Cl9 C02U C02C -41.3(11) . . . . ?
Ag0G Cl9 C02U C02X 143.0(10) . . . . ?
P00H C01I C01O C02J 177.0(16) . . . . ?
P00H C01I C02P C03U -176.9(16) . . . . ?
P00H C01K C02N O01B -6.7(16) . . . . ?
P00H C01K C02N C029 179.9(14) . . . . ?
P00H C01K C022 C035 -179.9(14) . . . . ?
P00H C01Z C04D C02Z -178.3(17) . . . . ?
P00H C01Z C01Q C037 178.4(17) . . . . ?
P00I C01L C03G C042 -178.6(17) . . . . ?
P00I C01L C01J O01B -5.2(19) . . . . ?
P00I C01L C01J C02H 178.7(16) . . . . ?
P00I C01R C036 C04C 177.4(14) . . . . ?
P00I C01R C02D C03V -177.4(14) . . . . ?
P00I C01W C04A C031 -172.6(16) . . . . ?
P00I C01W C01V C02Y 172.6(16) . . . . ?
S00J C048 C03Y Cl12 -2.6(18) . . . . ?
S00J C048 C03Y C03E 177.5(18) . . . . ?
S00J C048 C04J Cl13 6(2) . . . . ?
S00J C048 C04J C45 -177.4(18) . . . . ?
S00K C028 C049 Cl -2.9(16) . . . . ?
S00K C028 C049 C026 173.2(15) . . . . ?
S00K C028 C024 Cl1 3.4(15) . . . . ?
S00K C028 C024 C025 -173.0(15) . . . . ?
S00L C02O C01U Cl6 -2.5(18) . . . . ?
S00L C02O C01U C03Q 179.8(18) . . . . ?
S00L C02O C02T Cl7 -1.2(19) . . . . ?
S00L C02O C02T C027 -179.8(19) . . . . ?
S00M C02B C040 Cl14 2.8(16) . . . . ?
S00M C02B C040 C03N -175.9(15) . . . . ?
S00M C02B C03S Cl15 -11.1(16) . . . . ?
S00M C02B C03S C02W 175.7(16) . . . . ?
Cl2 C03Z C04G C04Q 177.8(15) . . . . ?
Cl6 C01U C03Q C02S -177.8(18) . . . . ?
S00Q C01N C01M Cl5 7.7(17) . . . . ?
S00Q C01N C01M C03M -171.7(16) . . . . ?
S00Q C01N C021 Cl4 -8.2(17) . . . . ?
S00Q C01N C021 C045 171.6(17) . . . . ?
S00R C03B C03Z Cl2 5.4(16) . . . . ?
S00R C03B C03Z C04G -176.9(15) . . . . ?
S00R C03B C02R Cl3 -9.0(16) . . . . ?
S00R C03B C02R C03K 176.9(15) . . . . ?
Cl14 C040 C03N C04B -178.8(15) . . . . ?
Cl10 C04K C03J C03W -175.5(19) . . . . ?
P00W C03A C03R C02G 173.5(16) . . . . ?
P00W C03A C041 C046 -173.0(17) . . . . ?
P00W C03P C01S C032 -177(2) . . . . ?
P00W C03P C04I C04L 177(2) . . . . ?
P00W C047 C49 C15 179(2) . . . . ?
P00W C047 C26 O01H 5(3) . . . . ?
P00W C047 C26 C80 -179(2) . . . . ?
S00Y C034 C04K Cl10 -0.2(19) . . . . ?
S00Y C034 C04K C03J -175(2) . . . . ?
S00Y C034 C03C Cl11 -7(2) . . . . ?
S00Y C034 C03C C04E 175(2) . . . . ?
S00Z C02C C03D Cl8 6.8(16) . . . . ?
S00Z C02C C03D C02V -176.4(15) . . . . ?
Cl5 C01M C03M C04T -179.4(16) . . . . ?
Cl9 C02U C02C S00Z 0.9(15) . . . . ?
Cl9 C02U C02C C03D -175.6(16) . . . . ?
Cl9 C02U C02X C023 175.9(15) . . . . ?
Cl C049 C026 C03H 176.5(15) . . . . ?
Cl8 C03D C02V C023 177.0(15) . . . . ?
P015 C02K C04R C04O 178.0(18) . . . . ?
P015 C02K C020 C02I -178.0(18) . . . . ?
P015 C02E C01T C04U -177.5(19) . . . . ?
P015 C03T C47 C29 -175(2) . . . . ?
P015 C03T C039 C03F 175(2) . . . . ?
Cl12 C03Y C03E C03L -180(2) . . . . ?
O01B C02N C029 C033 -172.6(19) . . . . ?
O01H C02Q C02E P015 3(2) . . . . ?
O01H C02Q C02E C01T -174(2) . . . . ?
O01H C02Q C04M C71 173(3) . . . . ?
C01I P00H C01K C02N -73.0(13) . . . . ?
C01I P00H C01K C022 106.9(12) . . . . ?
C01I P00H C01Z C04D -12.3(15) . . . . ?
C01I P00H C01Z C01Q 169.3(12) . . . . ?
C01I C01O C02J C01X 0.0 . . . . ?
C01O C01I C02P C03U 0.0 . . . . ?
C01O C02J C01X C03U 0.0 . . . . ?
C02J C01X C03U C02P 0.0 . . . . ?
C01X C03U C02P C01I 0.0 . . . . ?
C02P C01I C01O C02J 0.0 . . . . ?
C01K P00H C01I C01O 152.3(12) . . . . ?
C01K P00H C01I C02P -30.7(14) . . . . ?
C01K P00H C01Z C04D 95.5(14) . . . . ?
C01K P00H C01Z C01Q -82.9(14) . . . . ?
C01K C02N C029 C033 0.0 . . . . ?
C02N O01B C01J C01L 138.6(16) . . . . ?
C02N O01B C01J C02H -45(2) . . . . ?
C02N C01K C022 C035 0.0 . . . . ?
C02N C029 C033 C035 0.0 . . . . ?
C029 C033 C035 C022 0.0 . . . . ?
C033 C035 C022 C01K 0.0 . . . . ?
C022 C01K C02N O01B 173.4(17) . . . . ?
C022 C01K C02N C029 0.0 . . . . ?
C01L P00I C01R C036 -91.1(13) . . . . ?
C01L P00I C01R C02D 86.2(13) . . . . ?
C01L P00I C01W C04A -19.6(15) . . . . ?
C01L P00I C01W C01V 167.8(12) . . . . ?
C01L C03G C042 C030 0.0 . . . . ?
C03G C01L C01J O01B 176(2) . . . . ?
C03G C01L C01J C02H 0.0 . . . . ?
C03G C042 C030 C02H 0.0 . . . . ?
C042 C030 C02H C01J 0.0 . . . . ?
C030 C02H C01J O01B -176(2) . . . . ?
C030 C02H C01J C01L 0.0 . . . . ?
C01J O01B C02N C01K 138.6(16) . . . . ?
C01J O01B C02N C029 -48(2) . . . . ?
C01J C01L C03G C042 0.0 . . . . ?
C01N C01M C03M C04T 0.0 . . . . ?
C01M C01N C021 Cl4 -179.8(18) . . . . ?
C01M C01N C021 C045 0.0 . . . . ?
C01M C03M C04T C045 0.0 . . . . ?
C03M C04T C045 C021 0.0 . . . . ?
C04T C045 C021 Cl4 179.8(17) . . . . ?
C04T C045 C021 C01N 0.0 . . . . ?
C021 C01N C01M Cl5 179.4(17) . . . . ?
C021 C01N C01M C03M 0.0 . . . . ?
C01R P00I C01L C03G -5.0(15) . . . . ?
C01R P00I C01L C01J 176.4(12) . . . . ?
C01R P00I C01W C04A 86.6(13) . . . . ?
C01R P00I C01W C01V -86.0(13) . . . . ?
C01R C036 C04C C02M 0.0 . . . . ?
C036 C01R C02D C03V 0.0 . . . . ?
C036 C04C C02M C03V 0.0 . . . . ?
C04C C02M C03V C02D 0.0 . . . . ?
C02M C03V C02D C01R 0.0 . . . . ?
C02D C01R C036 C04C 0.0 . . . . ?
C01W P00I C01L C03G 103.7(14) . . . . ?
C01W P00I C01L C01J -75.0(13) . . . . ?
C01W P00I C01R C036 159.5(11) . . . . ?
C01W P00I C01R C02D -23.1(13) . . . . ?
C01W C04A C031 C03O 0.0 . . . . ?
C04A C01W C01V C02Y 0.0 . . . . ?
C04A C031 C03O C02Y 0.0 . . . . ?
C031 C03O C02Y C01V 0.0 . . . . ?
C03O C02Y C01V C01W 0.0 . . . . ?
C01V C01W C04A C031 0.0 . . . . ?
C01Z P00H C01I C01O -98.4(14) . . . . ?
C01Z P00H C01I C02P 78.6(14) . . . . ?
C01Z P00H C01K C02N 176.6(11) . . . . ?
C01Z P00H C01K C022 -3.5(14) . . . . ?
C01Z C04D C02Z C02L 0.0 . . . . ?
C04D C01Z C01Q C037 0.0 . . . . ?
C04D C02Z C02L C037 0.0 . . . . ?
C02Z C02L C037 C01Q 0.0 . . . . ?
C02L C037 C01Q C01Z 0.0 . . . . ?
C01Q C01Z C04D C02Z 0.0 . . . . ?
C028 C049 C026 C03H 0.0 . . . . ?
C049 C028 C024 Cl1 176.4(15) . . . . ?
C049 C028 C024 C025 0.0 . . . . ?
C049 C026 C03H C025 0.0 . . . . ?
C026 C03H C025 C024 0.0 . . . . ?
C03H C025 C024 Cl1 -176.4(15) . . . . ?
C03H C025 C024 C028 0.0 . . . . ?
C024 C028 C049 Cl -176.1(16) . . . . ?
C024 C028 C049 C026 0.0 . . . . ?
C02B C040 C03N C04B 0.0 . . . . ?
C040 C02B C03S Cl15 173.2(16) . . . . ?
C040 C02B C03S C02W 0.0 . . . . ?
C040 C03N C04B C02W 0.0 . . . . ?
C03N C04B C02W C03S 0.0 . . . . ?
C04B C02W C03S Cl15 -173.3(15) . . . . ?
C04B C02W C03S C02B 0.0 . . . . ?
C03S C02B C040 Cl14 178.7(16) . . . . ?
C03S C02B C040 C03N 0.0 . . . . ?
C02K P015 C02E C02Q 171.9(15) . . . . ?
C02K P015 C02E C01T -10.7(18) . . . . ?
C02K P015 C03T C47 81.9(18) . . . . ?
C02K P015 C03T C039 -93.1(18) . . . . ?
C02K C04R C04O C04P 0.0 . . . . ?
C04R C02K C020 C02I 0.0 . . . . ?
C04R C04O C04P C02I 0.0 . . . . ?
C04O C04P C02I C020 0.0 . . . . ?
C04P C02I C020 C02K 0.0 . . . . ?
C020 C02K C04R C04O 0.0 . . . . ?
C02O C01U C03Q C02S 0.0 . . . . ?
C01U C02O C02T Cl7 178.6(19) . . . . ?
C01U C02O C02T C027 0.0 . . . . ?
C01U C03Q C02S C027 0.0 . . . . ?
C03Q C02S C027 C02T 0.0 . . . . ?
C02S C027 C02T Cl7 -178.7(17) . . . . ?
C02S C027 C02T C02O 0.0 . . . . ?
C02T C02O C01U Cl6 177.7(19) . . . . ?
C02T C02O C01U C03Q 0.0 . . . . ?
C02Q O01H C26 C047 109(3) . . . . ?
C02Q O01H C26 C80 -68(3) . . . . ?
C02Q C02E C01T C04U 0.0 . . . . ?
C02E P015 C02K C04R 74.7(17) . . . . ?
C02E P015 C02K C020 -107.3(15) . . . . ?
C02E P015 C03T C47 -31(2) . . . . ?
C02E P015 C03T C039 153.5(16) . . . . ?
C02E C02Q C04M C71 0.0 . . . . ?
C02E C01T C04U C71 0.0 . . . . ?
C01T C04U C71 C04M 0.0 . . . . ?
C04U C71 C04M C02Q 0.0 . . . . ?
C04M C02Q C02E P015 177(2) . . . . ?
C04M C02Q C02E C01T 0.0 . . . . ?
C02U C02C C03D Cl8 -176.8(16) . . . . ?
C02U C02C C03D C02V 0.0 . . . . ?
C02C C02U C02X C023 0.0 . . . . ?
C02C C03D C02V C023 0.0 . . . . ?
C03D C02V C023 C02X 0.0 . . . . ?
C02V C023 C02X C02U 0.0 . . . . ?
C02X C02U C02C S00Z 176.5(15) . . . . ?
C02X C02U C02C C03D 0.0 . . . . ?
C034 C04K C03J C03W 0.0 . . . . ?
C04K C034 C03C Cl11 177(2) . . . . ?
C04K C034 C03C C04E 0.0 . . . . ?
C04K C03J C03W C04E 0.0 . . . . ?
C03J C03W C04E C03C 0.0 . . . . ?
C03W C04E C03C Cl11 -177(2) . . . . ?
C03W C04E C03C C034 0.0 . . . . ?
C03C C034 C04K Cl10 175(2) . . . . ?
C03C C034 C04K C03J 0.0 . . . . ?
C03A P00W C03P C01S -107.7(15) . . . . ?
C03A P00W C03P C04I 74.9(16) . . . . ?
C03A P00W C047 C49 -10(2) . . . . ?
C03A P00W C047 C26 169.0(14) . . . . ?
C03A C03R C02G C04H 0.0 . . . . ?
C03R C03A C041 C046 0.0 . . . . ?
C03R C02G C04H C046 0.0 . . . . ?
C02G C04H C046 C041 0.0 . . . . ?
C04H C046 C041 C03A 0.0 . . . . ?
C041 C03A C03R C02G 0.0 . . . . ?
C03B C03Z C04G C04Q 0.0 . . . . ?
C03Z C03B C02R Cl3 174.1(17) . . . . ?
C03Z C03B C02R C03K 0.0 . . . . ?
C03Z C04G C04Q C03K 0.0 . . . . ?
C04G C04Q C03K C02R 0.0 . . . . ?
C04Q C03K C02R Cl3 -174.4(16) . . . . ?
C04Q C03K C02R C03B 0.0 . . . . ?
C02R C03B C03Z Cl2 -177.7(16) . . . . ?
C02R C03B C03Z C04G 0.0 . . . . ?
C03P P00W C03A C03R -178.7(12) . . . . ?
C03P P00W C03A C041 -5.5(17) . . . . ?
C03P P00W C047 C49 101.2(18) . . . . ?
C03P P00W C047 C26 -79.6(17) . . . . ?
C03P C01S C032 C62 0.0 . . . . ?
C01S C03P C04I C04L 0.0 . . . . ?
C01S C032 C62 C04L 0.0 . . . . ?
C032 C62 C04L C04I 0.0 . . . . ?
C62 C04L C04I C03P 0.0 . . . . ?
C04I C03P C01S C032 0.0 . . . . ?
C03T P015 C02K C04R -34.2(17) . . . . ?
C03T P015 C02K C020 143.8(15) . . . . ?
C03T P015 C02E C02Q -81.0(18) . . . . ?
C03T P015 C02E C01T 96.4(17) . . . . ?
C03T C47 C29 C044 0.0 . . . . ?
C47 C03T C039 C03F 0.0 . . . . ?
C47 C29 C044 C03F 0.0 . . . . ?
C29 C044 C03F C039 0.0 . . . . ?
C044 C03F C039 C03T 0.0 . . . . ?
C039 C03T C47 C29 0.0 . . . . ?
C047 P00W C03A C03R -70.2(15) . . . . ?
C047 P00W C03A C041 103.0(16) . . . . ?
C047 P00W C03P C01S 141.2(17) . . . . ?
C047 P00W C03P C04I -36.2(19) . . . . ?
C047 C49 C15 C25 0.0 . . . . ?
C49 C047 C26 O01H -176(3) . . . . ?
C49 C047 C26 C80 0.0 . . . . ?
C49 C15 C25 C80 0.0 . . . . ?
C15 C25 C80 C26 0.0 . . . . ?
C25 C80 C26 O01H 176(3) . . . . ?
C25 C80 C26 C047 0.0 . . . . ?
C26 O01H C02Q C02E 150(3) . . . . ?
C26 O01H C02Q C04M -23(4) . . . . ?
C26 C047 C49 C15 0.0 . . . . ?
C048 C03Y C03E C03L 0.0 . . . . ?
C03Y C048 C04J Cl13 -177(2) . . . . ?
C03Y C048 C04J C45 0.0 . . . . ?
C03Y C03E C03L C45 0.0 . . . . ?
C03E C03L C45 C04J 0.0 . . . . ?
C03L C45 C04J Cl13 177.1(19) . . . . ?
C03L C45 C04J C048 0.0 . . . . ?
C04J C048 C03Y Cl12 180(2) . . . . ?
C04J C048 C03Y C03E 0.0 . . . . ?
Au1 P00I C01L C03G -127.9(11) . . . . ?
Au1 P00I C01L C01J 53.4(13) . . . . ?
Au1 P00I C01R C036 34.1(12) . . . . ?
Au1 P00I C01R C02D -148.5(9) . . . . ?
Au1 P00I C01W C04A -149.0(9) . . . . ?
Au1 P00I C01W C01V 38.4(13) . . . . ?
Au2 P015 C02K C04R -156.1(11) . . . . ?
Au2 P015 C02K C020 22.0(15) . . . . ?
Au2 P015 C02E C02Q 46.1(17) . . . . ?
Au2 P015 C02E C01T -136.5(12) . . . . ?
Au2 P015 C03T C47 -159.5(13) . . . . ?
Au2 P015 C03T C039 25(2) . . . . ?

loop_
_smtbx_masks_void_nr
_smtbx_masks_void_average_x
_smtbx_masks_void_average_y
_smtbx_masks_void_average_z
_smtbx_masks_void_volume
_smtbx_masks_void_count_electrons
_smtbx_masks_void_content
1 -0.043 -0.212 0.094 305.1 77.2 ?
2 0.043 0.212 0.906 305.1 72.1 ?
3 0.043 0.288 0.406 305.1 74.6 ?
4 -0.043 0.712 0.594 305.1 74.6 ?
5 0.250 0.750 0.750 793.7 202.4 ?
6 0.250 0.750 0.250 793.7 202.4 ?
7 0.152 0.111 0.560 124.5 43.3 ?
8 0.152 0.389 0.060 124.5 43.3 ?
9 0.250 0.222 1.000 50.2 8.1 ?
10 0.250 0.278 0.500 50.2 8.5 ?
11 0.348 0.389 0.940 124.5 37.2 ?
12 0.348 0.111 0.440 124.5 37.2 ?
13 0.457 0.212 0.094 305.1 74.6 ?
14 0.457 0.288 0.594 305.1 77.2 ?
15 0.543 0.712 0.406 305.1 72.1 ?
16 0.543 0.788 0.906 305.1 74.6 ?
17 0.750 0.250 0.250 793.7 202.4 ?
18 0.750 0.250 0.750 793.7 202.4 ?
19 0.652 0.611 0.060 124.5 43.3 ?
20 0.652 0.889 0.560 124.5 43.3 ?
21 0.750 0.722 0.500 50.2 8.1 ?
22 0.750 0.778 0.000 50.2 8.5 ?
23 0.848 0.889 0.440 124.5 37.2 ?
24 0.848 0.611 0.940 124.5 37.2 ?
